data_7039326
loop_
_publ_author_name
'Nie, Hai-Jing'
'Yang, Wen-Wen'
'Shao, Jiang-Yang'
'Zhong, Yu-Wu'

_publ_section_title
;
 Ruthenium-tris(bipyridine) complexes with multiple redox-active amine
 substituents: tuning of spin density distribution and deep-red to NIR
 electrochromism and electrofluorochromism.
;
_journal_issue 25
_journal_name_full 'Dalton transactions (Cambridge, England : 2003)'
_journal_page_first 10136
_journal_page_last 10140
_journal_paper_doi 10.1039/c6dt02014c
_journal_volume 45
_journal_year 2016
_chemical_formula_moiety 'C114 H102 N12 O12 Ru, 2(F6 P)'
_chemical_formula_sum 'C114 H102 F12 N12 O12 P2 Ru'
_chemical_formula_weight 2223.09
_chemical_name_systematic
; 
 ? 
;
_space_group_IT_number 2
_symmetry_cell_setting triclinic
_symmetry_space_group_name_Hall '-P 1'
_symmetry_space_group_name_H-M 'P -1'
_atom_sites_solution_hydrogens geom
_atom_sites_solution_primary direct
_atom_sites_solution_secondary difmap
_audit_creation_method SHELXL-97
_audit_update_record
;
2014-04-10 deposited with the CCDC.
2016-05-20 downloaded from the CCDC.
;
_cell_angle_alpha 74.840(15)
_cell_angle_beta 65.940(11)
_cell_angle_gamma 89.110(18)
_cell_formula_units_Z 2
_cell_length_a 17.177(5)
_cell_length_b 20.069(6)
_cell_length_c 20.907(5)
_cell_measurement_reflns_used 17712
_cell_measurement_temperature 173(2)
_cell_measurement_theta_max 25.35
_cell_measurement_theta_min 1.30
_cell_volume 6318(3)
_computing_cell_refinement 'CrystalClear (Rigaku Inc., 2007)'
_computing_data_collection 'CrystalClear (Rigaku Inc., 2007)'
_computing_data_reduction 'CrystalClear (Rigaku Inc., 2007)'
_computing_molecular_graphics 'XP in Siemens SHELXTL (Sheldrick, 1994)'
_computing_publication_material 'SHELX97 (Sheldrick, 1997)'
_computing_structure_refinement 'SHELXL-97 (Sheldrick, 1997)'
_computing_structure_solution 'SHELXS-97 (Sheldrick, 1990)'
_diffrn_ambient_temperature 173(2)
_diffrn_measured_fraction_theta_full 0.982
_diffrn_measured_fraction_theta_max 0.982
_diffrn_measurement_device_type 'MM007-HF CCD(Saturn 724+)'
_diffrn_measurement_method '\w scans at fixed \c = 45\%'
_diffrn_radiation_monochromator Confocal
_diffrn_radiation_source 'rotating anode'
_diffrn_radiation_type MoK\a
_diffrn_radiation_wavelength 0.71073
_diffrn_reflns_av_R_equivalents 0.0861
_diffrn_reflns_av_sigmaI/netI 0.1458
_diffrn_reflns_limit_h_max 20
_diffrn_reflns_limit_h_min -19
_diffrn_reflns_limit_k_max 23
_diffrn_reflns_limit_k_min -24
_diffrn_reflns_limit_l_max 25
_diffrn_reflns_limit_l_min -25
_diffrn_reflns_number 45110
_diffrn_reflns_theta_full 25.35
_diffrn_reflns_theta_max 25.35
_diffrn_reflns_theta_min 1.06
_exptl_absorpt_coefficient_mu 0.224
_exptl_absorpt_correction_T_max 0.9911
_exptl_absorpt_correction_T_min 0.9715
_exptl_absorpt_correction_type multi-scan
_exptl_absorpt_process_details 'CrystalClear (Rigaku Inc., 2007)'
_exptl_crystal_colour red
_exptl_crystal_density_diffrn 1.169
_exptl_crystal_density_method 'not measured'
_exptl_crystal_description block
_exptl_crystal_F_000 2296
_exptl_crystal_size_max 0.13
_exptl_crystal_size_mid 0.07
_exptl_crystal_size_min 0.04
_refine_diff_density_max 1.162
_refine_diff_density_min -0.784
_refine_diff_density_rms 0.116
_refine_ls_extinction_method none
_refine_ls_goodness_of_fit_ref 1.151
_refine_ls_hydrogen_treatment constr
_refine_ls_matrix_type full
_refine_ls_number_parameters 1511
_refine_ls_number_reflns 22729
_refine_ls_number_restraints 257
_refine_ls_restrained_S_all 1.150
_refine_ls_R_factor_all 0.1501
_refine_ls_R_factor_gt 0.1075
_refine_ls_shift/su_max 0.001
_refine_ls_shift/su_mean 0.000
_refine_ls_structure_factor_coef Fsqd
_refine_ls_weighting_details 'calc w=1/[\s^2^(Fo^2^)+(0.1000P)^2^+0.0000P] where P=(Fo^2^+2Fc^2^)/3'
_refine_ls_weighting_scheme calc
_refine_ls_wR_factor_gt 0.2560
_refine_ls_wR_factor_ref 0.2807
_reflns_number_gt 13485
_reflns_number_total 22729
_reflns_threshold_expression >2sigma(I)
_cod_data_source_file c6dt02014c2.cif
_cod_data_source_block a
_cod_depositor_comments 'Adding full bibliography for 7039326.cif.'
_cod_original_sg_symbol_H-M P-1
_cod_database_code 7039326

loop_
_symmetry_equiv_pos_as_xyz
'x, y, z'
'-x, -y, -z'

loop_
_atom_site_label
_atom_site_type_symbol
_atom_site_fract_x
_atom_site_fract_y
_atom_site_fract_z
_atom_site_U_iso_or_equiv
_atom_site_adp_type
_atom_site_occupancy
_atom_site_symmetry_multiplicity
_atom_site_calc_flag
_atom_site_refinement_flags
_atom_site_disorder_assembly
_atom_site_disorder_group
Ru1 Ru 0.18620(3) 0.85936(3) 0.26387(3) 0.03294(16) Uani 1 1 d . . .
P1 P 0.16318(15) 0.23609(13) 0.72404(14) 0.0693(7) Uani 1 1 d . . .
P2 P 0.7821(3) 0.6107(3) 0.0152(3) 0.1436(15) Uani 1 1 d . . .
F1 F 0.1400(4) 0.1823(3) 0.8010(3) 0.115(2) Uani 1 1 d . . .
F2 F 0.1240(4) 0.1782(3) 0.7015(3) 0.1092(19) Uani 1 1 d . . .
F3 F 0.2536(4) 0.2070(4) 0.6970(4) 0.118(2) Uani 1 1 d . . .
F4 F 0.1907(4) 0.2856(4) 0.6432(4) 0.138(3) Uani 1 1 d . . .
F5 F 0.1990(4) 0.2936(3) 0.7469(3) 0.1025(18) Uani 1 1 d . . .
F6 F 0.0711(4) 0.2619(4) 0.7532(5) 0.148(3) Uani 1 1 d . . .
F7 F 0.7064(6) 0.5595(6) 0.0274(8) 0.245(6) Uani 1 1 d . . .
F8 F 0.8237(8) 0.5443(7) 0.0451(6) 0.256(6) Uani 1 1 d . . .
F9 F 0.8442(7) 0.6100(6) -0.0656(6) 0.215(4) Uani 1 1 d . . .
F10 F 0.8546(9) 0.6614(7) 0.0174(9) 0.284(7) Uani 1 1 d . . .
F11 F 0.7428(5) 0.6768(5) -0.0201(5) 0.167(3) Uani 1 1 d . . .
F12 F 0.7252(6) 0.6142(5) 0.0986(5) 0.178(3) Uani 1 1 d . . .
O1 O 0.0087(4) 1.3294(3) 0.3343(4) 0.0857(19) Uani 1 1 d . . .
O2 O -0.3728(3) 0.9212(3) 0.6702(3) 0.0622(14) Uani 1 1 d . . .
O3 O -0.4367(3) 0.7594(3) 0.6708(3) 0.0615(14) Uani 1 1 d . . .
O4 O -0.1670(4) 0.3773(3) 0.5449(4) 0.0816(18) Uani 1 1 d . . .
O5 O -0.1416(5) 0.8498(4) -0.0693(4) 0.105(2) Uani 1 1 d . . .
O6 O 0.4548(3) 1.0483(3) -0.2542(3) 0.0723(16) Uani 1 1 d . . .
O7 O 0.4429(4) 1.2327(3) -0.2229(3) 0.0768(17) Uani 1 1 d . . .
O8 O 0.6059(4) 1.2768(3) 0.1519(3) 0.0787(17) Uani 1 1 d . . .
O10 O 0.5909(3) 0.5557(2) 0.4204(3) 0.0537(13) Uani 1 1 d . C .
O11 O 0.4933(3) 0.4345(3) 0.3723(3) 0.0641(14) Uani 1 1 d . . .
N1 N 0.1032(3) 0.9257(2) 0.3123(3) 0.0336(11) Uani 1 1 d . . .
N2 N 0.0798(3) 0.7914(2) 0.3388(3) 0.0324(11) Uani 1 1 d . . .
N3 N -0.0794(3) 1.0448(3) 0.4218(3) 0.0392(12) Uani 1 1 d . . .
N4 N -0.1356(3) 0.6640(3) 0.5038(3) 0.0464(14) Uani 1 1 d . . .
N5 N 0.1525(3) 0.8873(3) 0.1767(3) 0.0348(12) Uani 1 1 d . . .
N6 N 0.2806(3) 0.9367(2) 0.1930(3) 0.0301(11) Uani 1 1 d . . .
N7 N 0.1373(3) 0.9322(3) -0.0253(3) 0.0439(13) Uani 1 1 d . . .
N8 N 0.4387(3) 1.1189(3) 0.0529(3) 0.0439(13) Uani 1 1 d . . .
N9 N 0.2385(3) 0.8290(2) 0.3378(3) 0.0351(12) Uani 1 1 d . . .
N10 N 0.2627(3) 0.7871(3) 0.2242(3) 0.0356(12) Uani 1 1 d . C .
N11 N 0.3621(3) 0.7541(3) 0.4760(3) 0.0414(13) Uani 1 1 d . . .
N12 N 0.4047(4) 0.6230(3) 0.1695(3) 0.0440(14) Uani 1 1 d . A .
C1 C 0.1178(4) 0.9943(3) 0.2949(3) 0.0340(14) Uani 1 1 d . . .
H1 H 0.1719 1.0158 0.2578 0.041 Uiso 1 1 calc R . .
C2 C 0.0591(4) 1.0361(3) 0.3277(3) 0.0349(14) Uani 1 1 d . . .
H2 H 0.0724 1.0850 0.3122 0.042 Uiso 1 1 calc R . .
C3 C -0.0212(4) 1.0054(3) 0.3847(3) 0.0371(14) Uani 1 1 d . . .
C4 C -0.0370(4) 0.9337(3) 0.3999(3) 0.0339(14) Uani 1 1 d . . .
H4 H -0.0914 0.9111 0.4354 0.041 Uiso 1 1 calc R . .
C5 C 0.0226(4) 0.8955(3) 0.3657(3) 0.0318(13) Uani 1 1 d . . .
C6 C 0.0117(4) 0.8193(3) 0.3797(4) 0.0363(14) Uani 1 1 d . . .
C7 C -0.0607(4) 0.7785(3) 0.4340(4) 0.0423(16) Uani 1 1 d . . .
H7 H -0.1086 0.7997 0.4604 0.051 Uiso 1 1 calc R . .
C8 C -0.0643(4) 0.7063(3) 0.4506(4) 0.0384(15) Uani 1 1 d . . .
C9 C 0.0071(4) 0.6779(4) 0.4092(4) 0.0512(18) Uani 1 1 d . . .
H9 H 0.0084 0.6291 0.4183 0.061 Uiso 1 1 calc R . .
C10 C 0.0751(4) 0.7226(3) 0.3553(4) 0.0404(15) Uani 1 1 d . . .
H10 H 0.1232 0.7027 0.3272 0.048 Uiso 1 1 calc R . .
C11 C -0.0618(4) 1.1186(3) 0.4012(4) 0.0394(15) Uani 1 1 d . . .
C12 C -0.0712(5) 1.1584(4) 0.3400(4) 0.057(2) Uani 1 1 d . . .
H12 H -0.0923 1.1372 0.3137 0.069 Uiso 1 1 calc R . .
C13 C -0.0490(5) 1.2307(4) 0.3177(5) 0.065(2) Uani 1 1 d . . .
H13 H -0.0571 1.2583 0.2768 0.078 Uiso 1 1 calc R . .
C14 C -0.0171(5) 1.2614(4) 0.3522(5) 0.062(2) Uani 1 1 d . . .
C15 C -0.0096(4) 1.2211(4) 0.4140(4) 0.0482(17) Uani 1 1 d . . .
H15 H 0.0096 1.2430 0.4409 0.058 Uiso 1 1 calc R . .
C16 C -0.0295(4) 1.1495(4) 0.4375(4) 0.0517(19) Uani 1 1 d . . .
H16 H -0.0207 1.1223 0.4782 0.062 Uiso 1 1 calc R . .
C17 C -0.0014(8) 1.3738(5) 0.2709(8) 0.132(5) Uani 1 1 d . . .
H17A H 0.0276 1.3557 0.2288 0.198 Uiso 1 1 calc R . .
H17B H 0.0239 1.4212 0.2598 0.198 Uiso 1 1 calc R . .
H17C H -0.0625 1.3743 0.2817 0.198 Uiso 1 1 calc R . .
C18 C -0.1581(4) 1.0124(3) 0.4857(4) 0.0432(16) Uani 1 1 d . . .
C19 C -0.2361(4) 1.0221(3) 0.4823(4) 0.0436(16) Uani 1 1 d . . .
H19 H -0.2394 1.0482 0.4387 0.052 Uiso 1 1 calc R . .
C20 C -0.3084(4) 0.9930(4) 0.5438(4) 0.0470(17) Uani 1 1 d . . .
H20 H -0.3627 0.9999 0.5426 0.056 Uiso 1 1 calc R . .
C21 C -0.3055(5) 0.9543(4) 0.6070(4) 0.0491(18) Uani 1 1 d . . .
C22 C -0.2271(5) 0.9442(4) 0.6083(4) 0.0555(19) Uani 1 1 d . . .
H22 H -0.2242 0.9154 0.6511 0.067 Uiso 1 1 calc R . .
C23 C -0.1535(5) 0.9745(4) 0.5496(4) 0.0557(19) Uani 1 1 d . . .
H23 H -0.0997 0.9698 0.5523 0.067 Uiso 1 1 calc R . .
C24 C -0.4555(5) 0.9227(4) 0.6699(4) 0.065(2) Uani 1 1 d . . .
H24B H -0.4569 0.9004 0.6339 0.098 Uiso 1 1 calc R . .
H24A H -0.4680 0.9710 0.6573 0.098 Uiso 1 1 calc R . .
H24C H -0.4985 0.8978 0.7185 0.098 Uiso 1 1 calc R . .
C25 C -0.2134(4) 0.6906(3) 0.5457(4) 0.0423(16) Uani 1 1 d . . .
C26 C -0.2845(4) 0.6838(4) 0.5342(4) 0.0477(17) Uani 1 1 d . . .
H26 H -0.2819 0.6641 0.4968 0.057 Uiso 1 1 calc R . .
C27 C -0.3606(4) 0.7050(4) 0.5760(4) 0.0482(17) Uani 1 1 d . . .
H27 H -0.4109 0.6974 0.5694 0.058 Uiso 1 1 calc R . .
C28 C -0.3632(4) 0.7365(4) 0.6261(4) 0.0442(16) Uani 1 1 d . . .
C29 C -0.2916(5) 0.7460(4) 0.6369(4) 0.063(2) Uani 1 1 d . . .
H29 H -0.2929 0.7689 0.6718 0.076 Uiso 1 1 calc R . .
C30 C -0.2185(5) 0.7222(5) 0.5968(5) 0.067(2) Uani 1 1 d . . .
H30 H -0.1689 0.7280 0.6050 0.081 Uiso 1 1 calc R . .
C31 C -0.5158(5) 0.7411(5) 0.6685(5) 0.068(2) Uani 1 1 d . . .
H31A H -0.5161 0.7677 0.6221 0.102 Uiso 1 1 calc R . .
H31B H -0.5639 0.7517 0.7089 0.102 Uiso 1 1 calc R . .
H31C H -0.5215 0.6914 0.6730 0.102 Uiso 1 1 calc R . .
C32 C -0.1433(4) 0.5915(4) 0.5103(4) 0.0525(19) Uani 1 1 d . . .
C33 C -0.1487(5) 0.5432(4) 0.5764(5) 0.075(3) Uani 1 1 d . . .
H33 H -0.1468 0.5593 0.6146 0.090 Uiso 1 1 calc R . .
C34 C -0.1565(5) 0.4731(4) 0.5837(5) 0.071(2) Uani 1 1 d . . .
H34 H -0.1607 0.4405 0.6273 0.085 Uiso 1 1 calc R . .
C36 C -0.1583(5) 0.4510(4) 0.5288(5) 0.058(2) Uani 1 1 d . . .
C37 C -0.1515(5) 0.4947(4) 0.4638(5) 0.066(2) Uani 1 1 d . . .
H37 H -0.1509 0.4781 0.4251 0.079 Uiso 1 1 calc R . .
C38 C -0.1455(5) 0.5674(4) 0.4583(5) 0.059(2) Uani 1 1 d . . .
H38 H -0.1429 0.5996 0.4150 0.070 Uiso 1 1 calc R . .
C39 C -0.1413(6) 0.3512(5) 0.4850(6) 0.093(3) Uani 1 1 d . . .
H39C H -0.0800 0.3649 0.4546 0.139 Uiso 1 1 calc R . .
H39B H -0.1739 0.3697 0.4563 0.139 Uiso 1 1 calc R . .
H39A H -0.1519 0.3004 0.5017 0.139 Uiso 1 1 calc R . .
C40 C 0.0900(4) 0.8560(3) 0.1682(4) 0.0408(15) Uani 1 1 d . . .
H40 H 0.0498 0.8221 0.2092 0.049 Uiso 1 1 calc R . .
C41 C 0.0811(4) 0.8700(4) 0.1055(4) 0.0437(16) Uani 1 1 d . . .
H41 H 0.0354 0.8459 0.1034 0.052 Uiso 1 1 calc R . .
C42 C 0.1374(4) 0.9189(3) 0.0435(3) 0.0388(15) Uani 1 1 d . . .
C43 C 0.1991(4) 0.9544(3) 0.0521(3) 0.0402(15) Uani 1 1 d . . .
H43 H 0.2370 0.9906 0.0121 0.048 Uiso 1 1 calc R . .
C44 C 0.2071(4) 0.9387(3) 0.1176(4) 0.0386(15) Uani 1 1 d . . .
C45 C 0.2761(4) 0.9694(3) 0.1305(3) 0.0343(14) Uani 1 1 d . . .
C46 C 0.3267(4) 1.0298(3) 0.0814(4) 0.0415(15) Uani 1 1 d . . .
H46 H 0.3202 1.0512 0.0379 0.050 Uiso 1 1 calc R . .
C47 C 0.3877(4) 1.0582(4) 0.0982(3) 0.0435(16) Uani 1 1 d . . .
C48 C 0.3964(4) 1.0235(3) 0.1608(3) 0.0401(15) Uani 1 1 d . . .
H48 H 0.4398 1.0399 0.1717 0.048 Uiso 1 1 calc R . .
C49 C 0.3422(4) 0.9651(3) 0.2074(4) 0.0401(15) Uani 1 1 d . . .
H49 H 0.3474 0.9433 0.2514 0.048 Uiso 1 1 calc R . .
C50 C 0.2179(4) 0.9611(4) -0.0898(4) 0.0446(16) Uani 1 1 d . . .
C51 C 0.2903(4) 0.9286(4) -0.0972(4) 0.0511(18) Uani 1 1 d . . .
H51 H 0.2874 0.8856 -0.0633 0.061 Uiso 1 1 calc R . .
C52 C 0.3659(5) 0.9580(4) -0.1529(4) 0.0561(19) Uani 1 1 d . . .
H52 H 0.4159 0.9347 -0.1589 0.067 Uiso 1 1 calc R . .
C53 C 0.3717(5) 1.0224(4) -0.2019(4) 0.0512(18) Uani 1 1 d . . .
C54 C 0.2994(5) 1.0541(4) -0.1946(4) 0.0538(19) Uani 1 1 d . . .
H54 H 0.3014 1.0971 -0.2281 0.065 Uiso 1 1 calc R . .
C55 C 0.2246(5) 1.0231(4) -0.1387(4) 0.0558(19) Uani 1 1 d . . .
H55 H 0.1742 1.0458 -0.1332 0.067 Uiso 1 1 calc R . .
C56 C 0.4620(6) 1.1096(5) -0.3080(5) 0.081(3) Uani 1 1 d . . .
H56A H 0.5217 1.1209 -0.3441 0.122 Uiso 1 1 calc R . .
H56B H 0.4439 1.1476 -0.2854 0.122 Uiso 1 1 calc R . .
H56C H 0.4253 1.1031 -0.3320 0.122 Uiso 1 1 calc R . .
C57 C 0.0667(4) 0.9069(3) -0.0350(4) 0.0401(15) Uani 1 1 d . . .
C58 C 0.0817(5) 0.8733(4) -0.0894(4) 0.060(2) Uani 1 1 d . . .
H58 H 0.1382 0.8641 -0.1170 0.072 Uiso 1 1 calc R . .
C59 C 0.0133(6) 0.8532(4) -0.1029(5) 0.068(2) Uani 1 1 d . . .
H59 H 0.0234 0.8322 -0.1410 0.082 Uiso 1 1 calc R . .
C60 C -0.0670(6) 0.8641(5) -0.0611(5) 0.070(2) Uani 1 1 d . . .
C61 C -0.0843(5) 0.8949(4) -0.0067(5) 0.062(2) Uani 1 1 d . . .
H61 H -0.1414 0.9022 0.0217 0.074 Uiso 1 1 calc R . .
C62 C -0.0165(5) 0.9153(4) 0.0064(4) 0.0508(18) Uani 1 1 d . . .
H62 H -0.0281 0.9357 0.0452 0.061 Uiso 1 1 calc R . .
C63 C -0.1274(11) 0.8262(9) -0.1274(9) 0.180(7) Uani 1 1 d . . .
H63C H -0.0941 0.8626 -0.1724 0.270 Uiso 1 1 calc R . .
H63A H -0.1824 0.8133 -0.1272 0.270 Uiso 1 1 calc R . .
H63B H -0.0955 0.7854 -0.1250 0.270 Uiso 1 1 calc R . .
C64 C 0.4845(4) 1.1607(3) 0.0759(4) 0.0441(16) Uani 1 1 d . . .
C65 C 0.4401(5) 1.1766(4) 0.1422(4) 0.057(2) Uani 1 1 d . . .
H65 H 0.3812 1.1605 0.1709 0.068 Uiso 1 1 calc R . .
C66 C 0.4836(5) 1.2164(4) 0.1657(4) 0.061(2) Uani 1 1 d . . .
H66 H 0.4552 1.2278 0.2104 0.073 Uiso 1 1 calc R . .
C67 C 0.5680(5) 1.2383(4) 0.1221(4) 0.0545(19) Uani 1 1 d . . .
C68 C 0.6111(5) 1.2239(4) 0.0581(4) 0.0507(18) Uani 1 1 d . . .
H68 H 0.6699 1.2403 0.0294 0.061 Uiso 1 1 calc R . .
C69 C 0.5679(4) 1.1845(3) 0.0350(4) 0.0462(17) Uani 1 1 d . . .
H69 H 0.5974 1.1742 -0.0102 0.055 Uiso 1 1 calc R . .
C70 C 0.6920(7) 1.3071(6) 0.1095(7) 0.112(4) Uani 1 1 d . . .
H70A H 0.6947 1.3451 0.0679 0.169 Uiso 1 1 calc R . .
H70C H 0.7282 1.2719 0.0917 0.169 Uiso 1 1 calc R . .
H70B H 0.7126 1.3252 0.1397 0.169 Uiso 1 1 calc R . .
C71 C 0.4382(4) 1.1489(3) -0.0188(4) 0.0418(16) Uani 1 1 d . . .
C72 C 0.4876(5) 1.1271(4) -0.0771(4) 0.0518(18) Uani 1 1 d . . .
H72 H 0.5225 1.0911 -0.0708 0.062 Uiso 1 1 calc R . .
C73 C 0.4894(5) 1.1550(4) -0.1451(4) 0.0548(19) Uani 1 1 d . . .
H73 H 0.5264 1.1401 -0.1858 0.066 Uiso 1 1 calc R . .
C74 C 0.4358(5) 1.2052(4) -0.1525(4) 0.0548(19) Uani 1 1 d . . .
C75 C 0.3822(5) 1.2268(4) -0.0933(4) 0.066(2) Uani 1 1 d . . .
H75 H 0.3444 1.2607 -0.0987 0.079 Uiso 1 1 calc R . .
C76 C 0.3840(5) 1.1998(4) -0.0281(4) 0.063(2) Uani 1 1 d . . .
H76 H 0.3480 1.2154 0.0124 0.075 Uiso 1 1 calc R . .
C77 C 0.3780(8) 1.2757(5) -0.2298(6) 0.107(4) Uani 1 1 d . . .
H77B H 0.3658 1.2701 -0.2701 0.160 Uiso 1 1 calc R . .
H77A H 0.3980 1.3243 -0.2397 0.160 Uiso 1 1 calc R . .
H77C H 0.3257 1.2621 -0.1844 0.160 Uiso 1 1 calc R . .
C78 C 0.2237(4) 0.8503(3) 0.3969(3) 0.0377(15) Uani 1 1 d . C .
H78 H 0.1838 0.8836 0.4069 0.045 Uiso 1 1 calc R . .
C79 C 0.2623(4) 0.8274(3) 0.4452(3) 0.0339(14) Uani 1 1 d . . .
H79 H 0.2484 0.8442 0.4867 0.041 Uiso 1 1 calc R C .
C80 C 0.3223(4) 0.7788(3) 0.4306(4) 0.0411(15) Uani 1 1 d . C .
C81 C 0.3402(4) 0.7584(3) 0.3684(3) 0.0367(14) Uani 1 1 d . . .
H81 H 0.3845 0.7292 0.3542 0.044 Uiso 1 1 calc R C .
C82 C 0.2951(4) 0.7795(3) 0.3265(3) 0.0339(14) Uani 1 1 d . C .
C83 C 0.3050(4) 0.7540(3) 0.2644(3) 0.0331(14) Uani 1 1 d . . .
C84 C 0.3525(4) 0.6989(3) 0.2466(3) 0.0398(15) Uani 1 1 d . C .
H84 H 0.3807 0.6764 0.2759 0.048 Uiso 1 1 calc R . .
C85 C 0.3596(4) 0.6764(3) 0.1875(3) 0.0367(14) Uani 1 1 d . . .
C86 C 0.3169(4) 0.7115(3) 0.1466(4) 0.0426(16) Uani 1 1 d . C .
H86 H 0.3207 0.6991 0.1046 0.051 Uiso 1 1 calc R . .
C87 C 0.2687(4) 0.7645(3) 0.1671(3) 0.0380(15) Uani 1 1 d . . .
H87 H 0.2383 0.7862 0.1395 0.046 Uiso 1 1 calc R C .
C88 C 0.4331(5) 0.5760(3) 0.2196(4) 0.0448(16) Uani 1 1 d . . .
C89 C 0.3676(5) 0.5319(4) 0.2842(4) 0.063(2) Uani 1 1 d . C .
H89 H 0.3087 0.5325 0.2932 0.076 Uiso 1 1 calc R . .
C90 C 0.3944(5) 0.4877(4) 0.3336(4) 0.060(2) Uani 1 1 d . . .
H90 H 0.3527 0.4593 0.3784 0.072 Uiso 1 1 calc R C .
C91 C 0.4800(5) 0.4846(4) 0.3188(4) 0.0500(18) Uani 1 1 d . C .
C92 C 0.5398(5) 0.5243(4) 0.2561(5) 0.058(2) Uani 1 1 d . . .
H92 H 0.5986 0.5196 0.2452 0.070 Uiso 1 1 calc R C .
C93 C 0.5179(5) 0.5719(4) 0.2068(4) 0.0535(19) Uani 1 1 d . C .
H93 H 0.5613 0.6017 0.1641 0.064 Uiso 1 1 calc R . .
C94 C 0.5821(5) 0.4257(4) 0.3568(5) 0.072(2) Uani 1 1 d . . .
H94A H 0.6067 0.4052 0.3160 0.107 Uiso 1 1 calc R . .
H94C H 0.5861 0.3949 0.4000 0.107 Uiso 1 1 calc R . .
H94B H 0.6137 0.4709 0.3439 0.107 Uiso 1 1 calc R . .
C95 C 0.4270(5) 0.6112(4) 0.0989(4) 0.0467(17) Uani 1 1 d . . .
O12 O 0.5287(7) 0.6013(6) -0.1133(6) 0.080(4) Uani 0.536(13) 1 d PDU A 1
C96 C 0.5085(13) 0.6537(11) 0.0450(10) 0.055(4) Uani 0.536(13) 1 d PDU A 1
H96 H 0.5426 0.6834 0.0544 0.066 Uiso 0.536(13) 1 calc PR A 1
C97 C 0.5267(10) 0.6410(9) -0.0258(8) 0.054(4) Uani 0.536(13) 1 d PDU A 1
H97 H 0.5735 0.6700 -0.0662 0.065 Uiso 0.536(13) 1 calc PR A 1
C98 C 0.4922(14) 0.6004(11) -0.0402(9) 0.051(5) Uani 0.536(13) 1 d PDU A 1
C99 C 0.4229(13) 0.5630(10) 0.0084(10) 0.056(5) Uani 0.536(13) 1 d PDU A 1
H99 H 0.3953 0.5326 -0.0058 0.067 Uiso 0.536(13) 1 calc PR A 1
C10A C 0.4792(12) 0.5568(10) -0.1291(12) 0.079(6) Uani 0.536(13) 1 d PDU A 1
H10A H 0.5076 0.5584 -0.1809 0.118 Uiso 0.536(13) 1 calc PR A 1
H10B H 0.4220 0.5723 -0.1182 0.118 Uiso 0.536(13) 1 calc PR A 1
H10C H 0.4741 0.5091 -0.0992 0.118 Uiso 0.536(13) 1 calc PR A 1
O12' O 0.4551(10) 0.5538(8) -0.0862(8) 0.090(5) Uani 0.464(13) 1 d PDU A 2
C96' C 0.4882(19) 0.6386(16) 0.0380(14) 0.075(7) Uani 0.464(13) 1 d PDU A 2
H96' H 0.5302 0.6719 0.0337 0.090 Uiso 0.464(13) 1 calc PR A 2
C97' C 0.494(2) 0.6181(15) -0.0270(14) 0.078(8) Uani 0.464(13) 1 d PDU A 2
H97' H 0.5388 0.6414 -0.0725 0.093 Uiso 0.464(13) 1 calc PR A 2
C98' C 0.4484(16) 0.5765(13) -0.0273(10) 0.064(7) Uani 0.464(13) 1 d PDU A 2
C99' C 0.3826(16) 0.5483(12) 0.0342(13) 0.070(6) Uani 0.464(13) 1 d PDU A 2
H99' H 0.3387 0.5177 0.0373 0.084 Uiso 0.464(13) 1 calc PR A 2
C10B C 0.5266(13) 0.5861(12) -0.1534(10) 0.088(8) Uani 0.464(13) 1 d PDU A 2
H10D H 0.5264 0.5665 -0.1916 0.132 Uiso 0.464(13) 1 calc PR A 2
H10E H 0.5799 0.5777 -0.1474 0.132 Uiso 0.464(13) 1 calc PR A 2
H10F H 0.5226 0.6361 -0.1673 0.132 Uiso 0.464(13) 1 calc PR A 2
C100 C 0.3809(6) 0.5651(5) 0.0918(5) 0.073(2) Uani 1 1 d . A .
H100 H 0.3309 0.5375 0.1296 0.088 Uiso 1 1 calc R B 1
O9 O 0.2735(7) 0.8243(7) 0.7390(7) 0.119(4) Uani 0.701(11) 1 d PDU C 1
C11A C 0.3367(11) 0.7736(8) 0.5455(7) 0.047(3) Uani 0.701(11) 1 d PDU C 1
C12A C 0.3700(10) 0.8369(7) 0.5399(8) 0.067(4) Uani 0.701(11) 1 d PDU C 1
H12A H 0.4058 0.8679 0.4941 0.081 Uiso 0.701(11) 1 calc PR C 1
C13A C 0.3464(11) 0.8553(8) 0.6123(9) 0.062(4) Uani 0.701(11) 1 d PDU C 1
H13A H 0.3666 0.8973 0.6160 0.075 Uiso 0.701(11) 1 calc PR C 1
C14A C 0.2942(11) 0.8048(9) 0.6688(9) 0.070(4) Uani 0.701(11) 1 d PDU C 1
C15A C 0.2667(8) 0.7445(8) 0.6734(7) 0.073(4) Uani 0.701(11) 1 d PDU C 1
H15A H 0.2325 0.7134 0.7196 0.088 Uiso 0.701(11) 1 calc PR C 1
C16A C 0.2868(10) 0.7251(9) 0.6116(7) 0.070(4) Uani 0.701(11) 1 d PDU C 1
H16A H 0.2678 0.6802 0.6132 0.084 Uiso 0.701(11) 1 calc PR C 1
C17A C 0.3115(14) 0.8932(10) 0.7287(12) 0.128(7) Uani 0.701(11) 1 d PDU C 1
H17D H 0.2954 0.9017 0.7763 0.193 Uiso 0.701(11) 1 calc PR C 1
H17E H 0.2905 0.9284 0.6991 0.193 Uiso 0.701(11) 1 calc PR C 1
H17F H 0.3741 0.8955 0.7039 0.193 Uiso 0.701(11) 1 calc PR C 1
O9' O 0.3392(17) 0.8852(13) 0.6862(12) 0.115(8) Uani 0.299(11) 1 d PDU C 2
C11B C 0.360(2) 0.7867(15) 0.5314(15) 0.038(7) Uani 0.299(11) 1 d PDU C 2
C12B C 0.4065(19) 0.8492(13) 0.5118(13) 0.051(7) Uani 0.299(11) 1 d PDU C 2
H12B H 0.4473 0.8695 0.4632 0.061 Uiso 0.299(11) 1 calc PR C 2
C13B C 0.3895(18) 0.8842(13) 0.5711(14) 0.058(7) Uani 0.299(11) 1 d PDU C 2
H13B H 0.4167 0.9282 0.5634 0.070 Uiso 0.299(11) 1 calc PR C 2
C14B C 0.331(3) 0.8456(19) 0.6365(14) 0.062(9) Uani 0.299(11) 1 d PDU C 2
C15B C 0.291(3) 0.786(2) 0.6548(16) 0.069(9) Uani 0.299(11) 1 d PDU C 2
H15B H 0.2583 0.7626 0.7048 0.083 Uiso 0.299(11) 1 calc PR C 2
C16B C 0.2964(18) 0.7572(15) 0.6012(14) 0.047(8) Uani 0.299(11) 1 d PDU C 2
H16B H 0.2581 0.7184 0.6110 0.056 Uiso 0.299(11) 1 calc PR C 2
C17B C 0.2923(17) 0.8552(15) 0.7634(12) 0.053(7) Uiso 0.299(11) 1 d PDU C 2
H17G H 0.3027 0.8858 0.7894 0.080 Uiso 0.299(11) 1 calc PR C 2
H17H H 0.3113 0.8098 0.7781 0.080 Uiso 0.299(11) 1 calc PR C 2
H17I H 0.2309 0.8498 0.7754 0.080 Uiso 0.299(11) 1 calc PR C 2
C109 C 0.4184(5) 0.7030(3) 0.4640(3) 0.0436(16) Uani 1 1 d . C .
C110 C 0.3966(4) 0.6386(3) 0.4615(4) 0.0437(16) Uani 1 1 d . . .
H11 H 0.3390 0.6266 0.4706 0.052 Uiso 1 1 calc R C .
C111 C 0.4543(4) 0.5912(3) 0.4464(4) 0.0432(16) Uani 1 1 d . C .
H11A H 0.4375 0.5478 0.4432 0.052 Uiso 1 1 calc R . .
C112 C 0.5383(5) 0.6072(3) 0.4357(4) 0.0456(17) Uani 1 1 d . . .
C113 C 0.5633(4) 0.6691(3) 0.4386(4) 0.0457(17) Uani 1 1 d . C .
H11B H 0.6208 0.6796 0.4309 0.055 Uiso 1 1 calc R . .
C114 C 0.5041(4) 0.7182(3) 0.4532(4) 0.0423(16) Uani 1 1 d . . .
H11C H 0.5214 0.7617 0.4558 0.051 Uiso 1 1 calc R C .
C115 C 0.6748(5) 0.5638(5) 0.4177(5) 0.078(3) Uani 1 1 d . . .
H11D H 0.7073 0.6052 0.3785 0.117 Uiso 1 1 calc R C .
H11F H 0.7043 0.5229 0.4083 0.117 Uiso 1 1 calc R . .
H11E H 0.6703 0.5688 0.4644 0.117 Uiso 1 1 calc R . .

loop_
_atom_site_aniso_label
_atom_site_aniso_U_11
_atom_site_aniso_U_22
_atom_site_aniso_U_33
_atom_site_aniso_U_23
_atom_site_aniso_U_13
_atom_site_aniso_U_12
Ru1 0.0390(3) 0.0286(3) 0.0279(3) -0.0056(2) -0.0123(2) 0.0086(2)
P1 0.0679(15) 0.0659(15) 0.0620(15) -0.0013(12) -0.0249(12) -0.0040(12)
P2 0.141(4) 0.158(4) 0.144(4) -0.059(3) -0.063(3) 0.049(3)
F1 0.128(5) 0.104(5) 0.086(4) 0.002(4) -0.035(4) -0.002(4)
F2 0.131(5) 0.096(4) 0.105(5) -0.020(4) -0.057(4) -0.014(4)
F3 0.093(4) 0.144(6) 0.104(5) -0.028(4) -0.032(4) 0.018(4)
F4 0.157(6) 0.134(6) 0.089(5) 0.041(4) -0.061(4) -0.045(5)
F5 0.107(4) 0.101(4) 0.102(5) -0.032(4) -0.043(4) -0.008(3)
F6 0.096(5) 0.132(6) 0.196(8) -0.048(6) -0.041(5) 0.024(4)
F7 0.124(7) 0.245(11) 0.390(18) -0.149(12) -0.094(9) -0.005(7)
F8 0.275(13) 0.259(14) 0.188(11) -0.023(10) -0.080(10) 0.137(11)
F9 0.253(11) 0.236(11) 0.143(9) -0.090(8) -0.049(8) 0.069(9)
F10 0.264(13) 0.254(14) 0.37(2) -0.080(13) -0.177(14) -0.033(11)
F11 0.150(6) 0.158(7) 0.175(8) -0.047(6) -0.054(6) 0.070(6)
F12 0.166(7) 0.196(9) 0.154(8) -0.059(7) -0.045(6) 0.047(7)
O1 0.099(5) 0.047(4) 0.104(5) -0.013(4) -0.041(4) 0.012(3)
O2 0.062(3) 0.063(4) 0.051(3) -0.012(3) -0.017(3) 0.007(3)
O3 0.054(3) 0.081(4) 0.055(3) -0.034(3) -0.019(3) 0.017(3)
O4 0.080(4) 0.052(4) 0.097(5) -0.021(4) -0.021(4) 0.006(3)
O5 0.115(6) 0.127(6) 0.078(5) -0.016(5) -0.052(5) -0.021(5)
O6 0.067(4) 0.078(4) 0.052(4) -0.014(3) -0.008(3) -0.007(3)
O7 0.089(4) 0.089(5) 0.044(3) -0.007(3) -0.026(3) 0.007(3)
O8 0.082(4) 0.081(4) 0.072(4) -0.018(4) -0.033(3) -0.012(3)
O10 0.060(3) 0.045(3) 0.054(3) -0.020(2) -0.018(2) 0.017(2)
O11 0.076(4) 0.059(3) 0.061(4) -0.007(3) -0.038(3) 0.018(3)
N1 0.042(3) 0.026(3) 0.032(3) -0.008(2) -0.014(2) 0.015(2)
N2 0.032(3) 0.031(3) 0.033(3) -0.008(2) -0.013(2) 0.009(2)
N3 0.044(3) 0.030(3) 0.044(3) -0.012(2) -0.018(3) 0.012(2)
N4 0.042(3) 0.027(3) 0.050(4) -0.003(3) -0.004(3) 0.002(2)
N5 0.037(3) 0.032(3) 0.028(3) -0.004(2) -0.009(2) 0.010(2)
N6 0.032(3) 0.028(3) 0.024(3) -0.003(2) -0.008(2) 0.010(2)
N7 0.044(3) 0.047(3) 0.041(3) -0.010(3) -0.020(3) 0.002(3)
N8 0.054(3) 0.038(3) 0.038(3) -0.009(3) -0.020(3) 0.000(3)
N9 0.038(3) 0.030(3) 0.035(3) -0.011(2) -0.012(2) 0.005(2)
N10 0.037(3) 0.035(3) 0.024(3) -0.002(2) -0.006(2) 0.008(2)
N11 0.052(3) 0.046(3) 0.038(3) -0.020(3) -0.026(3) 0.020(3)
N12 0.063(4) 0.039(3) 0.042(3) -0.019(3) -0.030(3) 0.023(3)
C1 0.030(3) 0.038(4) 0.033(3) -0.009(3) -0.012(3) 0.003(3)
C2 0.043(4) 0.022(3) 0.037(4) -0.008(3) -0.014(3) 0.007(3)
C3 0.041(4) 0.038(4) 0.033(3) -0.010(3) -0.017(3) 0.010(3)
C4 0.041(3) 0.029(3) 0.034(3) -0.008(3) -0.018(3) 0.006(3)
C5 0.040(3) 0.028(3) 0.029(3) -0.004(3) -0.018(3) 0.008(3)
C6 0.036(3) 0.037(4) 0.046(4) -0.019(3) -0.022(3) 0.012(3)
C7 0.035(4) 0.036(4) 0.042(4) -0.008(3) -0.004(3) 0.007(3)
C8 0.038(4) 0.036(4) 0.038(4) -0.007(3) -0.014(3) 0.000(3)
C9 0.052(4) 0.034(4) 0.053(5) -0.004(3) -0.012(4) 0.009(3)
C10 0.033(3) 0.039(4) 0.047(4) -0.017(3) -0.013(3) 0.013(3)
C11 0.036(4) 0.033(4) 0.044(4) -0.010(3) -0.013(3) 0.008(3)
C12 0.063(5) 0.051(5) 0.064(5) -0.018(4) -0.032(4) 0.013(4)
C13 0.070(5) 0.051(5) 0.062(5) -0.001(4) -0.026(4) 0.006(4)
C14 0.055(5) 0.038(4) 0.081(6) -0.013(4) -0.018(4) 0.011(4)
C15 0.050(4) 0.043(4) 0.052(5) -0.024(4) -0.016(3) 0.006(3)
C16 0.051(4) 0.045(4) 0.063(5) -0.021(4) -0.025(4) 0.023(3)
C17 0.148(11) 0.049(6) 0.177(14) 0.003(8) -0.067(10) 0.006(7)
C18 0.052(4) 0.037(4) 0.035(4) -0.014(3) -0.011(3) 0.015(3)
C19 0.053(4) 0.043(4) 0.041(4) -0.018(3) -0.023(3) 0.022(3)
C20 0.039(4) 0.052(4) 0.048(4) -0.015(4) -0.016(3) 0.002(3)
C21 0.052(4) 0.050(4) 0.034(4) -0.013(3) -0.005(3) 0.008(3)
C22 0.066(5) 0.058(5) 0.033(4) -0.011(4) -0.013(4) 0.009(4)
C23 0.063(5) 0.057(5) 0.059(5) -0.023(4) -0.033(4) 0.023(4)
C24 0.060(5) 0.055(5) 0.059(5) -0.012(4) -0.006(4) 0.006(4)
C25 0.035(4) 0.040(4) 0.041(4) -0.010(3) -0.007(3) 0.004(3)
C26 0.049(4) 0.053(4) 0.048(4) -0.022(4) -0.023(3) 0.019(3)
C27 0.040(4) 0.052(4) 0.051(4) -0.017(4) -0.017(3) 0.005(3)
C28 0.044(4) 0.047(4) 0.045(4) -0.018(3) -0.019(3) 0.009(3)
C29 0.062(5) 0.082(6) 0.057(5) -0.032(5) -0.028(4) 0.012(4)
C30 0.049(5) 0.081(6) 0.074(6) -0.031(5) -0.023(4) 0.003(4)
C31 0.057(5) 0.092(7) 0.071(6) -0.043(5) -0.030(4) 0.018(4)
C32 0.044(4) 0.042(4) 0.054(5) -0.014(4) -0.003(3) 0.000(3)
C33 0.077(6) 0.058(5) 0.060(6) -0.006(4) -0.005(4) 0.016(4)
C34 0.082(6) 0.041(5) 0.063(6) 0.002(4) -0.014(5) 0.005(4)
C36 0.055(5) 0.047(5) 0.067(6) -0.016(4) -0.021(4) 0.020(4)
C37 0.065(5) 0.061(5) 0.074(6) -0.028(5) -0.026(5) 0.008(4)
C38 0.058(5) 0.037(4) 0.063(5) -0.005(4) -0.013(4) 0.010(3)
C39 0.078(6) 0.073(7) 0.111(9) -0.054(7) -0.005(6) -0.004(5)
C40 0.042(4) 0.040(4) 0.039(4) -0.013(3) -0.016(3) 0.011(3)
C41 0.043(4) 0.050(4) 0.038(4) -0.013(3) -0.016(3) 0.008(3)
C42 0.046(4) 0.039(4) 0.033(4) -0.010(3) -0.018(3) 0.008(3)
C43 0.046(4) 0.039(4) 0.029(3) -0.003(3) -0.014(3) 0.014(3)
C44 0.037(3) 0.035(4) 0.041(4) -0.014(3) -0.011(3) 0.007(3)
C45 0.036(3) 0.030(3) 0.031(3) -0.009(3) -0.008(3) 0.006(3)
C46 0.049(4) 0.046(4) 0.033(4) -0.010(3) -0.020(3) 0.014(3)
C47 0.049(4) 0.046(4) 0.029(3) -0.003(3) -0.014(3) 0.003(3)
C48 0.044(4) 0.042(4) 0.035(4) -0.010(3) -0.018(3) 0.002(3)
C49 0.048(4) 0.038(4) 0.039(4) -0.011(3) -0.023(3) 0.008(3)
C50 0.054(4) 0.044(4) 0.036(4) -0.005(3) -0.022(3) 0.000(3)
C51 0.048(4) 0.047(4) 0.051(5) -0.008(4) -0.017(4) 0.004(3)
C52 0.051(4) 0.065(5) 0.050(5) -0.016(4) -0.020(4) 0.013(4)
C53 0.053(4) 0.058(5) 0.037(4) -0.017(4) -0.010(3) -0.007(4)
C54 0.057(5) 0.047(4) 0.051(5) -0.008(4) -0.019(4) 0.008(4)
C55 0.050(4) 0.059(5) 0.049(5) -0.012(4) -0.013(4) 0.014(4)
C56 0.091(7) 0.081(7) 0.056(6) -0.005(5) -0.021(5) -0.017(5)
C57 0.039(4) 0.047(4) 0.041(4) -0.013(3) -0.023(3) 0.007(3)
C58 0.060(5) 0.064(5) 0.052(5) -0.009(4) -0.024(4) -0.004(4)
C59 0.086(6) 0.076(6) 0.049(5) -0.022(5) -0.031(5) -0.013(5)
C60 0.073(6) 0.084(7) 0.049(5) 0.003(5) -0.036(5) -0.007(5)
C61 0.062(5) 0.067(6) 0.061(5) -0.011(4) -0.034(4) 0.006(4)
C62 0.058(5) 0.049(4) 0.045(4) -0.008(3) -0.025(4) 0.007(3)
C63 0.232(18) 0.196(16) 0.147(15) -0.019(13) -0.128(14) -0.050(14)
C64 0.061(4) 0.034(4) 0.039(4) -0.003(3) -0.026(3) 0.002(3)
C65 0.062(5) 0.055(5) 0.053(5) -0.019(4) -0.021(4) 0.006(4)
C66 0.084(6) 0.046(4) 0.046(5) -0.018(4) -0.018(4) -0.002(4)
C67 0.060(5) 0.053(5) 0.052(5) -0.009(4) -0.028(4) 0.003(4)
C68 0.050(4) 0.040(4) 0.053(5) -0.008(4) -0.015(4) 0.003(3)
C69 0.052(4) 0.041(4) 0.041(4) -0.010(3) -0.017(3) 0.005(3)
C70 0.119(9) 0.130(10) 0.117(10) -0.049(9) -0.068(8) 0.000(8)
C71 0.049(4) 0.033(4) 0.035(4) 0.003(3) -0.017(3) -0.003(3)
C72 0.062(5) 0.045(4) 0.037(4) -0.010(3) -0.011(3) 0.006(3)
C73 0.055(4) 0.059(5) 0.036(4) -0.008(4) -0.009(3) 0.005(4)
C74 0.064(5) 0.055(5) 0.044(4) -0.012(4) -0.021(4) -0.007(4)
C75 0.090(6) 0.055(5) 0.054(5) -0.009(4) -0.035(5) 0.022(4)
C76 0.068(5) 0.065(5) 0.050(5) -0.014(4) -0.021(4) 0.018(4)
C77 0.185(12) 0.080(7) 0.083(8) -0.016(6) -0.086(8) 0.029(8)
C78 0.049(4) 0.028(3) 0.038(4) -0.009(3) -0.021(3) 0.017(3)
C79 0.047(4) 0.025(3) 0.029(3) -0.008(3) -0.015(3) 0.004(3)
C80 0.062(4) 0.027(3) 0.036(4) -0.009(3) -0.022(3) 0.009(3)
C81 0.046(4) 0.030(3) 0.030(3) -0.005(3) -0.014(3) 0.013(3)
C82 0.042(4) 0.022(3) 0.027(3) 0.000(3) -0.009(3) 0.001(3)
C83 0.034(3) 0.036(3) 0.030(3) -0.008(3) -0.015(3) 0.004(3)
C84 0.043(4) 0.045(4) 0.032(3) -0.011(3) -0.017(3) 0.017(3)
C85 0.039(3) 0.038(4) 0.035(4) -0.015(3) -0.015(3) 0.013(3)
C86 0.051(4) 0.042(4) 0.034(4) -0.014(3) -0.016(3) 0.015(3)
C87 0.041(4) 0.036(4) 0.039(4) -0.013(3) -0.017(3) 0.008(3)
C88 0.068(5) 0.034(4) 0.032(4) -0.010(3) -0.020(3) 0.014(3)
C89 0.074(5) 0.058(5) 0.050(5) -0.010(4) -0.021(4) 0.025(4)
C90 0.077(6) 0.041(4) 0.046(5) 0.000(4) -0.018(4) 0.004(4)
C91 0.062(5) 0.037(4) 0.052(5) -0.007(3) -0.028(4) 0.010(3)
C92 0.056(5) 0.050(5) 0.073(6) -0.011(4) -0.038(4) 0.018(4)
C93 0.054(4) 0.053(5) 0.048(4) 0.000(4) -0.025(4) 0.007(3)
C94 0.096(7) 0.063(5) 0.070(6) -0.019(5) -0.050(5) 0.036(5)
C95 0.068(5) 0.037(4) 0.043(4) -0.014(3) -0.030(4) 0.017(3)
O12 0.090(7) 0.092(7) 0.068(7) -0.033(5) -0.038(5) 0.024(5)
C96 0.057(8) 0.048(8) 0.057(7) -0.010(6) -0.024(6) 0.005(6)
C97 0.052(7) 0.063(8) 0.048(7) -0.014(6) -0.022(5) 0.018(6)
C98 0.059(8) 0.050(8) 0.041(7) -0.026(6) -0.011(6) 0.010(7)
C99 0.055(8) 0.060(8) 0.047(8) -0.024(6) -0.011(6) 0.013(7)
C10A 0.075(9) 0.075(9) 0.082(10) -0.026(8) -0.025(7) 0.016(7)
O12' 0.114(8) 0.085(8) 0.073(8) -0.040(6) -0.030(6) 0.017(6)
C96' 0.078(10) 0.076(10) 0.070(9) -0.020(7) -0.032(7) 0.012(8)
C97' 0.082(11) 0.077(11) 0.067(10) -0.019(8) -0.026(8) 0.012(8)
C98' 0.074(11) 0.064(10) 0.062(10) -0.025(8) -0.029(8) -0.003(8)
C99' 0.074(9) 0.071(9) 0.074(9) -0.024(7) -0.039(7) 0.008(7)
C10B 0.088(10) 0.086(11) 0.095(11) -0.029(8) -0.041(8) -0.005(8)
C100 0.111(7) 0.066(6) 0.062(6) -0.030(5) -0.048(5) 0.021(5)
O9 0.104(6) 0.154(8) 0.115(7) -0.048(6) -0.055(5) 0.028(6)
C11A 0.053(8) 0.047(6) 0.046(6) -0.015(5) -0.024(5) 0.009(5)
C12A 0.084(8) 0.068(7) 0.059(7) -0.018(6) -0.038(6) 0.027(6)
C13A 0.067(7) 0.052(7) 0.067(7) -0.030(6) -0.019(6) 0.017(5)
C14A 0.060(7) 0.083(8) 0.067(7) -0.026(6) -0.025(6) 0.023(6)
C15A 0.064(6) 0.085(8) 0.061(7) -0.014(6) -0.021(5) 0.016(6)
C16A 0.071(7) 0.072(8) 0.074(8) -0.023(6) -0.036(6) 0.013(6)
C17A 0.131(10) 0.148(11) 0.115(10) -0.041(8) -0.059(8) 0.029(8)
O9' 0.111(10) 0.127(11) 0.110(11) -0.037(8) -0.048(8) 0.026(8)
C11B 0.037(10) 0.036(10) 0.042(10) -0.017(7) -0.015(7) 0.003(7)
C12B 0.059(10) 0.055(9) 0.039(9) -0.021(7) -0.017(7) 0.018(8)
C13B 0.069(10) 0.056(10) 0.059(10) -0.023(7) -0.032(7) 0.010(7)
C14B 0.062(11) 0.065(12) 0.062(12) -0.018(8) -0.027(8) 0.022(8)
C15B 0.069(11) 0.076(12) 0.066(11) -0.029(9) -0.027(8) 0.009(9)
C16B 0.047(11) 0.045(11) 0.048(11) -0.017(8) -0.015(8) -0.009(8)
C109 0.068(5) 0.036(4) 0.030(3) -0.009(3) -0.023(3) 0.022(3)
C110 0.047(4) 0.042(4) 0.045(4) -0.014(3) -0.022(3) 0.009(3)
C111 0.058(4) 0.031(4) 0.043(4) -0.009(3) -0.025(3) 0.012(3)
C112 0.063(5) 0.031(4) 0.043(4) -0.009(3) -0.023(3) 0.017(3)
C113 0.046(4) 0.040(4) 0.044(4) -0.007(3) -0.015(3) 0.014(3)
C114 0.058(4) 0.029(3) 0.044(4) -0.006(3) -0.027(3) 0.003(3)
C115 0.051(5) 0.071(6) 0.100(8) -0.008(5) -0.030(5) 0.011(4)

loop_
_atom_type_symbol
_atom_type_description
_atom_type_scat_dispersion_real
_atom_type_scat_dispersion_imag
_atom_type_scat_source
C C 0.0033 0.0016 'International Tables Vol C Tables 4.2.6.8 and 6.1.1.4'
H H 0.0000 0.0000 'International Tables Vol C Tables 4.2.6.8 and 6.1.1.4'
F F 0.0171 0.0103 'International Tables Vol C Tables 4.2.6.8 and 6.1.1.4'
N N 0.0061 0.0033 'International Tables Vol C Tables 4.2.6.8 and 6.1.1.4'
O O 0.0106 0.0060 'International Tables Vol C Tables 4.2.6.8 and 6.1.1.4'
P P 0.1023 0.0942 'International Tables Vol C Tables 4.2.6.8 and 6.1.1.4'
Ru Ru -1.2594 0.8363 'International Tables Vol C Tables 4.2.6.8 and 6.1.1.4'

loop_
_geom_angle_atom_site_label_1
_geom_angle_atom_site_label_2
_geom_angle_atom_site_label_3
_geom_angle
N6 Ru1 N9 95.91(19)
N6 Ru1 N10 90.21(19)
N9 Ru1 N10 78.7(2)
N6 Ru1 N2 172.22(18)
N9 Ru1 N2 86.89(19)
N10 Ru1 N2 97.46(19)
N6 Ru1 N5 78.79(19)
N9 Ru1 N5 170.53(19)
N10 Ru1 N5 93.35(19)
N2 Ru1 N5 99.39(19)
N6 Ru1 N1 94.32(19)
N9 Ru1 N1 98.77(19)
N10 Ru1 N1 175.04(19)
N2 Ru1 N1 78.06(19)
N5 Ru1 N1 89.52(19)
F5 P1 F1 91.4(4)
F5 P1 F6 90.3(4)
F1 P1 F6 90.4(4)
F5 P1 F3 91.1(3)
F1 P1 F3 87.6(4)
F6 P1 F3 177.6(4)
F5 P1 F4 91.6(4)
F1 P1 F4 175.2(4)
F6 P1 F4 93.3(4)
F3 P1 F4 88.6(4)
F5 P1 F2 178.4(4)
F1 P1 F2 88.6(3)
F6 P1 F2 88.1(4)
F3 P1 F2 90.5(4)
F4 P1 F2 88.5(4)
F7 P2 F9 98.3(7)
F7 P2 F8 87.8(8)
F9 P2 F8 88.5(6)
F7 P2 F11 91.8(6)
F9 P2 F11 87.9(6)
F8 P2 F11 176.3(7)
F7 P2 F12 86.2(6)
F9 P2 F12 175.2(7)
F8 P2 F12 90.4(6)
F11 P2 F12 93.3(5)
F7 P2 F10 170.4(9)
F9 P2 F10 90.7(8)
F8 P2 F10 89.3(8)
F11 P2 F10 91.7(7)
F12 P2 F10 84.6(7)
C14 O1 C17 115.9(8)
C21 O2 C24 117.1(6)
C28 O3 C31 117.3(5)
C39 O4 C36 115.7(7)
C63 O5 C60 114.0(10)
C53 O6 C56 116.0(7)
C74 O7 C77 115.6(7)
C67 O8 C70 118.6(7)
C112 O10 C115 118.0(6)
C91 O11 C94 114.8(6)
C1 N1 C5 117.0(5)
C1 N1 Ru1 126.4(4)
C5 N1 Ru1 116.5(4)
C10 N2 C6 116.8(5)
C10 N2 Ru1 126.0(4)
C6 N2 Ru1 116.9(4)
C3 N3 C11 120.6(5)
C3 N3 C18 121.1(5)
C11 N3 C18 118.2(5)
C8 N4 C32 120.4(5)
C8 N4 C25 123.0(5)
C32 N4 C25 115.4(5)
C40 N5 C44 116.8(5)
C40 N5 Ru1 127.6(4)
C44 N5 Ru1 115.1(4)
C45 N6 C49 116.0(5)
C45 N6 Ru1 117.2(4)
C49 N6 Ru1 126.1(4)
C42 N7 C57 121.5(5)
C42 N7 C50 118.5(5)
C57 N7 C50 118.9(5)
C47 N8 C64 123.2(5)
C47 N8 C71 119.5(5)
C64 N8 C71 116.7(5)
C78 N9 C82 115.4(5)
C78 N9 Ru1 128.3(4)
C82 N9 Ru1 116.3(4)
C87 N10 C83 117.2(5)
C87 N10 Ru1 126.5(4)
C83 N10 Ru1 115.9(4)
C80 N11 C109 121.2(5)
C80 N11 C11B 122.7(17)
C109 N11 C11B 115.3(17)
C80 N11 C11A 120.4(8)
C109 N11 C11A 117.8(8)
C11B N11 C11A 16.8(11)
C85 N12 C95 120.8(5)
C85 N12 C88 121.6(5)
C95 N12 C88 117.6(5)
N1 C1 C2 123.9(5)
N1 C1 H1 118.1
C2 C1 H1 118.1
C1 C2 C3 119.4(6)
C1 C2 H2 120.3
C3 C2 H2 120.3
N3 C3 C4 123.0(6)
N3 C3 C2 121.1(6)
C4 C3 C2 115.9(6)
C5 C4 C3 122.0(6)
C5 C4 H4 119.0
C3 C4 H4 119.0
C4 C5 N1 121.7(5)
C4 C5 C6 125.3(6)
N1 C5 C6 113.0(5)
N2 C6 C7 121.8(6)
N2 C6 C5 115.6(5)
C7 C6 C5 122.6(5)
C6 C7 C8 120.5(6)
C6 C7 H7 119.8
C8 C7 H7 119.8
N4 C8 C9 120.6(6)
N4 C8 C7 122.0(6)
C9 C8 C7 117.4(6)
C10 C9 C8 117.9(6)
C10 C9 H9 121.0
C8 C9 H9 121.0
N2 C10 C9 125.6(6)
N2 C10 H10 117.2
C9 C10 H10 117.2
C16 C11 C12 120.0(6)
C16 C11 N3 120.6(6)
C12 C11 N3 119.2(6)
C11 C12 C13 118.9(7)
C11 C12 H12 120.6
C13 C12 H12 120.6
C14 C13 C12 121.8(8)
C14 C13 H13 119.1
C12 C13 H13 119.1
C13 C14 O1 126.9(9)
C13 C14 C15 118.5(7)
O1 C14 C15 114.6(8)
C14 C15 C16 121.6(7)
C14 C15 H15 119.2
C16 C15 H15 119.2
C11 C16 C15 119.0(7)
C11 C16 H16 120.5
C15 C16 H16 120.5
O1 C17 H17A 109.5
O1 C17 H17B 109.5
H17A C17 H17B 109.5
O1 C17 H17C 109.5
H17A C17 H17C 109.5
H17B C17 H17C 109.5
C19 C18 C23 121.0(7)
C19 C18 N3 119.4(6)
C23 C18 N3 119.6(6)
C20 C19 C18 117.8(6)
C20 C19 H19 121.1
C18 C19 H19 121.1
C19 C20 C21 122.3(7)
C19 C20 H20 118.8
C21 C20 H20 118.8
O2 C21 C20 127.3(7)
O2 C21 C22 114.1(7)
C20 C21 C22 118.6(7)
C23 C22 C21 121.3(7)
C23 C22 H22 119.3
C21 C22 H22 119.3
C22 C23 C18 118.8(7)
C22 C23 H23 120.6
C18 C23 H23 120.6
O2 C24 H24B 109.5
O2 C24 H24A 109.5
H24B C24 H24A 109.5
O2 C24 H24C 109.5
H24B C24 H24C 109.5
H24A C24 H24C 109.5
C26 C25 C30 117.7(6)
C26 C25 N4 119.6(6)
C30 C25 N4 122.6(6)
C25 C26 C27 120.9(7)
C25 C26 H26 119.5
C27 C26 H26 119.5
C28 C27 C26 119.7(6)
C28 C27 H27 120.2
C26 C27 H27 120.2
C27 C28 C29 120.3(7)
C27 C28 O3 123.8(6)
C29 C28 O3 115.9(6)
C30 C29 C28 118.6(7)
C30 C29 H29 120.7
C28 C29 H29 120.7
C25 C30 C29 122.7(7)
C25 C30 H30 118.7
C29 C30 H30 118.7
O3 C31 H31A 109.5
O3 C31 H31B 109.5
H31A C31 H31B 109.5
O3 C31 H31C 109.5
H31A C31 H31C 109.5
H31B C31 H31C 109.5
C38 C32 N4 122.8(7)
C38 C32 C33 118.8(7)
N4 C32 C33 118.4(7)
C34 C33 C32 119.2(9)
C34 C33 H33 120.4
C32 C33 H33 120.4
C36 C34 C33 119.8(9)
C36 C34 H34 120.1
C33 C34 H34 120.1
C34 C36 C37 123.5(8)
C34 C36 O4 113.0(8)
C37 C36 O4 123.5(8)
C36 C37 C38 115.5(8)
C36 C37 H37 122.3
C38 C37 H37 122.3
C32 C38 C37 123.1(8)
C32 C38 H38 118.4
C37 C38 H38 118.4
O4 C39 H39C 109.5
O4 C39 H39B 109.5
H39C C39 H39B 109.5
O4 C39 H39A 109.5
H39C C39 H39A 109.5
H39B C39 H39A 109.5
C41 C40 N5 123.9(6)
C41 C40 H40 118.0
N5 C40 H40 118.0
C40 C41 C42 121.2(6)
C40 C41 H41 119.4
C42 C41 H41 119.4
C43 C42 C41 115.9(6)
C43 C42 N7 119.2(6)
C41 C42 N7 124.9(6)
C42 C43 C44 121.6(6)
C42 C43 H43 119.2
C44 C43 H43 119.2
N5 C44 C43 120.4(6)
N5 C44 C45 113.7(6)
C43 C44 C45 125.7(6)
N6 C45 C46 124.7(6)
N6 C45 C44 114.7(5)
C46 C45 C44 120.5(6)
C45 C46 C47 118.0(6)
C45 C46 H46 121.0
C47 C46 H46 121.0
C48 C47 N8 120.5(6)
C48 C47 C46 118.4(6)
N8 C47 C46 121.1(6)
C49 C48 C47 119.8(6)
C49 C48 H48 120.1
C47 C48 H48 120.1
C48 C49 N6 122.9(6)
C48 C49 H49 118.5
N6 C49 H49 118.5
C55 C50 C51 118.5(7)
C55 C50 N7 121.8(6)
C51 C50 N7 119.3(6)
C52 C51 C50 119.6(7)
C52 C51 H51 120.2
C50 C51 H51 120.2
C51 C52 C53 120.9(7)
C51 C52 H52 119.6
C53 C52 H52 119.6
C54 C53 C52 119.2(7)
C54 C53 O6 126.3(7)
C52 C53 O6 114.6(7)
C55 C54 C53 118.5(7)
C55 C54 H54 120.7
C53 C54 H54 120.7
C54 C55 C50 123.2(7)
C54 C55 H55 118.4
C50 C55 H55 118.4
O6 C56 H56A 109.5
O6 C56 H56B 109.5
H56A C56 H56B 109.5
O6 C56 H56C 109.5
H56A C56 H56C 109.5
H56B C56 H56C 109.5
C62 C57 C58 118.0(6)
C62 C57 N7 122.1(6)
C58 C57 N7 119.9(6)
C57 C58 C59 120.0(7)
C57 C58 H58 120.0
C59 C58 H58 120.0
C60 C59 C58 119.1(8)
C60 C59 H59 120.4
C58 C59 H59 120.4
C59 C60 C61 122.5(8)
C59 C60 O5 126.3(9)
C61 C60 O5 111.1(8)
C60 C61 C62 118.5(8)
C60 C61 H61 120.8
C62 C61 H61 120.8
C57 C62 C61 121.8(7)
C57 C62 H62 119.1
C61 C62 H62 119.1
O5 C63 H63C 109.5
O5 C63 H63A 109.5
H63C C63 H63A 109.5
O5 C63 H63B 109.5
H63C C63 H63B 109.5
H63A C63 H63B 109.5
C69 C64 C65 120.1(7)
C69 C64 N8 121.4(6)
C65 C64 N8 118.5(6)
C66 C65 C64 119.3(7)
C66 C65 H65 120.4
C64 C65 H65 120.4
C67 C66 C65 117.8(7)
C67 C66 H66 121.1
C65 C66 H66 121.1
C68 C67 C66 123.5(7)
C68 C67 O8 123.6(7)
C66 C67 O8 112.9(7)
C67 C68 C69 118.6(7)
C67 C68 H68 120.7
C69 C68 H68 120.7
C64 C69 C68 120.8(7)
C64 C69 H69 119.6
C68 C69 H69 119.6
O8 C70 H70A 109.5
O8 C70 H70C 109.5
H70A C70 H70C 109.5
O8 C70 H70B 109.5
H70A C70 H70B 109.5
H70C C70 H70B 109.5
C72 C71 C76 118.1(7)
C72 C71 N8 121.4(6)
C76 C71 N8 120.5(6)
C71 C72 C73 122.6(7)
C71 C72 H72 118.7
C73 C72 H72 118.7
C72 C73 C74 117.8(7)
C72 C73 H73 121.1
C74 C73 H73 121.1
C73 C74 C75 120.9(7)
C73 C74 O7 114.8(7)
C75 C74 O7 124.2(8)
C76 C75 C74 119.6(8)
C76 C75 H75 120.2
C74 C75 H75 120.2
C75 C76 C71 120.9(8)
C75 C76 H76 119.5
C71 C76 H76 119.5
O7 C77 H77B 109.5
O7 C77 H77A 109.5
H77B C77 H77A 109.5
O7 C77 H77C 109.5
H77B C77 H77C 109.5
H77A C77 H77C 109.5
N9 C78 C79 125.2(5)
N9 C78 H78 117.4
C79 C78 H78 117.4
C78 C79 C80 118.0(6)
C78 C79 H79 121.0
C80 C79 H79 121.0
N11 C80 C81 122.1(6)
N11 C80 C79 120.9(6)
C81 C80 C79 117.1(6)
C82 C81 C80 121.3(6)
C82 C81 H81 119.3
C80 C81 H81 119.3
N9 C82 C81 122.5(6)
N9 C82 C83 113.7(5)
C81 C82 C83 123.7(5)
N10 C83 C84 120.9(5)
N10 C83 C82 115.1(5)
C84 C83 C82 123.9(5)
C85 C84 C83 121.8(6)
C85 C84 H84 119.1
C83 C84 H84 119.1
N12 C85 C84 122.8(6)
N12 C85 C86 120.9(6)
C84 C85 C86 116.3(6)
C87 C86 C85 120.1(6)
C87 C86 H86 120.0
C85 C86 H86 120.0
N10 C87 C86 123.6(6)
N10 C87 H87 118.2
C86 C87 H87 118.2
C93 C88 C89 120.3(7)
C93 C88 N12 123.3(6)
C89 C88 N12 116.4(6)
C90 C89 C88 116.6(7)
C90 C89 H89 121.7
C88 C89 H89 121.7
C91 C90 C89 121.6(7)
C91 C90 H90 119.2
C89 C90 H90 119.2
C92 C91 C90 120.1(7)
C92 C91 O11 127.2(7)
C90 C91 O11 112.6(7)
C91 C92 C93 121.4(7)
C91 C92 H92 119.3
C93 C92 H92 119.3
C88 C93 C92 119.8(7)
C88 C93 H93 120.1
C92 C93 H93 120.1
O11 C94 H94A 109.5
O11 C94 H94C 109.5
H94A C94 H94C 109.5
O11 C94 H94B 109.5
H94A C94 H94B 109.5
H94C C94 H94B 109.5
C96' C95 C100 109.2(13)
C96' C95 N12 130.4(12)
C100 C95 N12 120.3(8)
C96' C95 C96 21.1(11)
C100 C95 C96 129.9(10)
N12 C95 C96 109.5(9)
C98 O12 C10A 112.2(14)
C97 C96 C95 107.2(14)
C97 C96 H96 126.4
C95 C96 H96 126.4
C98 C97 C96 130.1(17)
C98 C97 H97 115.0
C96 C97 H97 115.0
C97 C98 C99 120.8(17)
C97 C98 O12 114.5(17)
C99 C98 O12 124.5(19)
C98 C99 C100 123.2(17)
C98 C99 H99 118.4
C100 C99 H99 118.4
O12 C10A H10A 109.5
O12 C10A H10B 109.5
H10A C10A H10B 109.5
O12 C10A H10C 109.5
H10A C10A H10C 109.5
H10B C10A H10C 109.5
C98' O12' C10B 115.3(16)
C95 C96' C97' 119(2)
C95 C96' H96' 120.6
C97' C96' H96' 120.6
C98' C97' C96' 126(3)
C98' C97' H97' 116.9
C96' C97' H97' 116.9
C97' C98' C99' 117(2)
C97' C98' O12' 127(2)
C99' C98' O12' 116(2)
C98' C99' C100 115.7(19)
C98' C99' H99' 122.2
C100 C99' H99' 122.2
O12' C10B H10D 109.5
O12' C10B H10E 109.5
H10D C10B H10E 109.5
O12' C10B H10F 109.5
H10D C10B H10F 109.5
H10E C10B H10F 109.5
C95 C100 C99' 132.5(14)
C95 C100 C99 108.4(11)
C99' C100 C99 24.9(10)
C95 C100 H100 125.8
C99' C100 H100 101.4
C99 C100 H100 125.8
C17A O9 C14A 114.4(13)
C12A C11A C16A 124.1(12)
C12A C11A N11 116.4(11)
C16A C11A N11 119.3(11)
C11A C12A C13A 116.0(13)
C11A C12A H12A 122.0
C13A C12A H12A 122.0
C14A C13A C12A 111.2(14)
C14A C13A H13A 124.4
C12A C13A H13A 124.4
C15A C14A C13A 131.9(17)
C15A C14A O9 118.2(14)
C13A C14A O9 109.7(15)
C14A C15A C16A 119.2(16)
C14A C15A H15A 120.4
C16A C15A H15A 120.4
C15A C16A C11A 117.3(15)
C15A C16A H16A 121.4
C11A C16A H16A 121.4
O9 C17A H17D 109.5
O9 C17A H17E 109.5
H17D C17A H17E 109.5
O9 C17A H17F 109.5
H17D C17A H17F 109.5
H17E C17A H17F 109.5
C17B O9' C14B 117.4(19)
C12B C11B C16B 123.2(19)
C12B C11B N11 121(2)
C16B C11B N11 114.8(18)
C11B C12B C13B 117(2)
C11B C12B H12B 121.7
C13B C12B H12B 121.7
C14B C13B C12B 112(2)
C14B C13B H13B 123.9
C12B C13B H13B 123.9
C15B C14B C13B 131(2)
C15B C14B O9' 128(2)
C13B C14B O9' 101(2)
C14B C15B C16B 119(3)
C14B C15B H15B 120.7
C16B C15B H15B 120.7
C15B C16B C11B 117(2)
C15B C16B H16B 121.4
C11B C16B H16B 121.4
O9' C17B H17G 109.5
O9' C17B H17H 109.5
H17G C17B H17H 109.5
O9' C17B H17I 109.5
H17G C17B H17I 109.5
H17H C17B H17I 109.5
C110 C109 N11 124.3(6)
C110 C109 C114 117.2(6)
N11 C109 C114 118.5(6)
C111 C110 C109 122.6(6)
C111 C110 H11 118.7
C109 C110 H11 118.7
C110 C111 C112 119.3(6)
C110 C111 H11A 120.3
C112 C111 H11A 120.3
C113 C112 O10 124.9(6)
C113 C112 C111 120.9(6)
O10 C112 C111 114.2(6)
C112 C113 C114 119.7(6)
C112 C113 H11B 120.2
C114 C113 H11B 120.2
C113 C114 C109 120.3(6)
C113 C114 H11C 119.8
C109 C114 H11C 119.8
O10 C115 H11D 109.5
O10 C115 H11F 109.5
H11D C115 H11F 109.5
O10 C115 H11E 109.5
H11D C115 H11E 109.5
H11F C115 H11E 109.5

loop_
_geom_bond_atom_site_label_1
_geom_bond_atom_site_label_2
_geom_bond_distance
Ru1 N6 2.037(5)
Ru1 N9 2.048(5)
Ru1 N10 2.050(5)
Ru1 N2 2.069(5)
Ru1 N5 2.070(5)
Ru1 N1 2.073(5)
P1 F5 1.577(6)
P1 F1 1.580(6)
P1 F6 1.580(7)
P1 F3 1.582(6)
P1 F4 1.596(6)
P1 F2 1.611(6)
P2 F7 1.564(9)
P2 F9 1.593(10)
P2 F8 1.605(11)
P2 F11 1.621(9)
P2 F12 1.634(10)
P2 F10 1.642(12)
O1 C14 1.348(9)
O1 C17 1.466(13)
O2 C21 1.358(8)
O2 C24 1.422(9)
O3 C28 1.385(8)
O3 C31 1.436(8)
O4 C39 1.388(10)
O4 C36 1.423(9)
O5 C63 1.349(15)
O5 C60 1.404(10)
O6 C53 1.400(8)
O6 C56 1.400(10)
O7 C74 1.384(9)
O7 C77 1.429(11)
O8 C67 1.416(9)
O8 C70 1.422(12)
O10 C112 1.376(7)
O10 C115 1.429(8)
O11 C91 1.387(8)
O11 C94 1.443(9)
N1 C1 1.329(7)
N1 C5 1.393(7)
N2 C10 1.328(7)
N2 C6 1.352(7)
N3 C3 1.375(7)
N3 C11 1.429(8)
N3 C18 1.462(8)
N4 C8 1.373(8)
N4 C32 1.430(8)
N4 C25 1.451(8)
N5 C40 1.346(8)
N5 C44 1.374(8)
N6 C45 1.333(7)
N6 C49 1.379(7)
N7 C42 1.393(8)
N7 C57 1.430(8)
N7 C50 1.471(8)
N8 C47 1.380(8)
N8 C64 1.448(8)
N8 C71 1.465(8)
N9 C78 1.337(7)
N9 C82 1.376(7)
N10 C87 1.349(7)
N10 C83 1.366(7)
N11 C80 1.372(8)
N11 C109 1.399(7)
N11 C11B 1.46(2)
N11 C11A 1.494(12)
N12 C85 1.356(7)
N12 C95 1.450(8)
N12 C88 1.453(8)
C1 C2 1.379(8)
C1 H1 0.9500
C2 C3 1.416(8)
C2 H2 0.9500
C3 C4 1.395(8)
C4 C5 1.346(8)
C4 H4 0.9500
C5 C6 1.480(8)
C6 C7 1.379(8)
C7 C8 1.396(8)
C7 H7 0.9500
C8 C9 1.394(9)
C9 C10 1.368(9)
C9 H9 0.9500
C10 H10 0.9500
C11 C16 1.368(9)
C11 C12 1.389(9)
C12 C13 1.409(10)
C12 H12 0.9500
C13 C14 1.330(11)
C13 H13 0.9500
C14 C15 1.388(11)
C15 C16 1.391(9)
C15 H15 0.9500
C16 H16 0.9500
C17 H17A 0.9800
C17 H17B 0.9800
C17 H17C 0.9800
C18 C19 1.378(9)
C18 C23 1.387(9)
C19 C20 1.365(9)
C19 H19 0.9500
C20 C21 1.366(9)
C20 H20 0.9500
C21 C22 1.368(10)
C22 C23 1.358(10)
C22 H22 0.9500
C23 H23 0.9500
C24 H24B 0.9800
C24 H24A 0.9800
C24 H24C 0.9800
C25 C26 1.351(9)
C25 C30 1.353(10)
C26 C27 1.378(9)
C26 H26 0.9500
C27 C28 1.345(9)
C27 H27 0.9500
C28 C29 1.362(9)
C29 C30 1.356(10)
C29 H29 0.9500
C30 H30 0.9500
C31 H31A 0.9800
C31 H31B 0.9800
C31 H31C 0.9800
C32 C38 1.312(10)
C32 C33 1.434(11)
C33 C34 1.376(11)
C33 H33 0.9500
C34 C36 1.346(11)
C34 H34 0.9500
C36 C37 1.371(11)
C37 C38 1.434(10)
C37 H37 0.9500
C38 H38 0.9500
C39 H39C 0.9800
C39 H39B 0.9800
C39 H39A 0.9800
C40 C41 1.339(9)
C40 H40 0.9500
C41 C42 1.385(9)
C41 H41 0.9500
C42 C43 1.382(9)
C43 C44 1.387(8)
C43 H43 0.9500
C44 C45 1.491(8)
C45 C46 1.391(8)
C46 C47 1.402(9)
C46 H46 0.9500
C47 C48 1.379(9)
C48 C49 1.373(8)
C48 H48 0.9500
C49 H49 0.9500
C50 C55 1.360(9)
C50 C51 1.366(9)
C51 C52 1.351(10)
C51 H51 0.9500
C52 C53 1.399(10)
C52 H52 0.9500
C53 C54 1.357(10)
C54 C55 1.351(10)
C54 H54 0.9500
C55 H55 0.9500
C56 H56A 0.9800
C56 H56B 0.9800
C56 H56C 0.9800
C57 C62 1.372(9)
C57 C58 1.403(10)
C58 C59 1.403(10)
C58 H58 0.9500
C59 C60 1.350(11)
C59 H59 0.9500
C60 C61 1.360(11)
C61 C62 1.393(10)
C61 H61 0.9500
C62 H62 0.9500
C63 H63C 0.9800
C63 H63A 0.9800
C63 H63B 0.9800
C64 C69 1.350(9)
C64 C65 1.402(9)
C65 C66 1.399(10)
C65 H65 0.9500
C66 C67 1.364(10)
C66 H66 0.9500
C67 C68 1.346(10)
C68 C69 1.384(9)
C68 H68 0.9500
C69 H69 0.9500
C70 H70A 0.9800
C70 H70C 0.9800
C70 H70B 0.9800
C71 C72 1.348(9)
C71 C76 1.401(9)
C72 C73 1.374(9)
C72 H72 0.9500
C73 C74 1.376(10)
C73 H73 0.9500
C74 C75 1.381(10)
C75 C76 1.342(10)
C75 H75 0.9500
C76 H76 0.9500
C77 H77B 0.9800
C77 H77A 0.9800
C77 H77C 0.9800
C78 C79 1.404(8)
C78 H78 0.9500
C79 C80 1.405(8)
C79 H79 0.9500
C80 C81 1.379(8)
C81 C82 1.377(8)
C81 H81 0.9500
C82 C83 1.463(8)
C83 C84 1.402(8)
C84 C85 1.383(8)
C84 H84 0.9500
C85 C86 1.395(8)
C86 C87 1.386(8)
C86 H86 0.9500
C87 H87 0.9500
C88 C93 1.374(9)
C88 C89 1.429(10)
C89 C90 1.401(10)
C89 H89 0.9500
C90 C91 1.377(10)
C90 H90 0.9500
C91 C92 1.338(10)
C92 C93 1.381(9)
C92 H92 0.9500
C93 H93 0.9500
C94 H94A 0.9800
C94 H94C 0.9800
C94 H94B 0.9800
C95 C96' 1.26(3)
C95 C100 1.301(10)
C95 C96 1.49(2)
O12 C98 1.391(16)
O12 C10A 1.426(8)
C96 C97 1.47(2)
C96 H96 0.9500
C97 C98 1.18(3)
C97 H97 0.9500
C98 C99 1.29(2)
C99 C100 1.606(19)
C99 H99 0.9500
C10A H10A 0.9800
C10A H10B 0.9800
C10A H10C 0.9800
O12' C98' 1.384(18)
O12' C10B 1.430(9)
C96' C97' 1.49(2)
C96' H96' 0.9500
C97' C98' 1.15(3)
C97' H97' 0.9500
C98' C99' 1.31(2)
C99' C100 1.32(2)
C99' H99' 0.9500
C10B H10D 0.9800
C10B H10E 0.9800
C10B H10F 0.9800
C100 H100 0.9500
O9 C17A 1.464(17)
O9 C14A 1.519(18)
C11A C12A 1.358(15)
C11A C16A 1.396(16)
C12A C13A 1.543(17)
C12A H12A 0.9500
C13A C14A 1.33(2)
C13A H13A 0.9500
C14A C15A 1.27(2)
C15A C16A 1.354(16)
C15A H15A 0.9500
C16A H16A 0.9500
C17A H17D 0.9800
C17A H17E 0.9800
C17A H17F 0.9800
O9' C17B 1.44(2)
O9' C14B 1.51(2)
C11B C12B 1.36(2)
C11B C16B 1.40(2)
C12B C13B 1.51(2)
C12B H12B 0.9500
C13B C14B 1.35(3)
C13B H13B 0.9500
C14B C15B 1.27(3)
C15B C16B 1.37(2)
C15B H15B 0.9500
C16B H16B 0.9500
C17B H17G 0.9800
C17B H17H 0.9800
C17B H17I 0.9800
C109 C110 1.369(9)
C109 C114 1.421(9)
C110 C111 1.365(8)
C110 H11 0.9500
C111 C112 1.396(9)
C111 H11A 0.9500
C112 C113 1.346(9)
C113 C114 1.403(8)
C113 H11B 0.9500
C114 H11C 0.9500
C115 H11D 0.9800
C115 H11F 0.9800
C115 H11E 0.9800

loop_
_geom_torsion_atom_site_label_1
_geom_torsion_atom_site_label_2
_geom_torsion_atom_site_label_3
_geom_torsion_atom_site_label_4
_geom_torsion
N6 Ru1 N1 C1 0.5(5)
N9 Ru1 N1 C1 97.2(5)
N10 Ru1 N1 C1 156(2)
N2 Ru1 N1 C1 -177.9(5)
N5 Ru1 N1 C1 -78.2(5)
N6 Ru1 N1 C5 177.1(4)
N9 Ru1 N1 C5 -86.2(4)
N10 Ru1 N1 C5 -27(2)
N2 Ru1 N1 C5 -1.3(4)
N5 Ru1 N1 C5 98.4(4)
N6 Ru1 N2 C10 176.0(12)
N9 Ru1 N2 C10 -72.6(5)
N10 Ru1 N2 C10 5.6(5)
N5 Ru1 N2 C10 100.3(5)
N1 Ru1 N2 C10 -172.2(5)
N6 Ru1 N2 C6 -10.8(16)
N9 Ru1 N2 C6 100.6(4)
N10 Ru1 N2 C6 178.8(4)
N5 Ru1 N2 C6 -86.6(4)
N1 Ru1 N2 C6 0.9(4)
N6 Ru1 N5 C40 173.6(5)
N9 Ru1 N5 C40 117.0(12)
N10 Ru1 N5 C40 84.1(5)
N2 Ru1 N5 C40 -14.1(5)
N1 Ru1 N5 C40 -91.9(5)
N6 Ru1 N5 C44 1.7(4)
N9 Ru1 N5 C44 -54.9(13)
N10 Ru1 N5 C44 -87.9(4)
N2 Ru1 N5 C44 174.0(4)
N1 Ru1 N5 C44 96.2(4)
N9 Ru1 N6 C45 175.0(4)
N10 Ru1 N6 C45 96.3(4)
N2 Ru1 N6 C45 -74.2(15)
N5 Ru1 N6 C45 2.9(4)
N1 Ru1 N6 C45 -85.7(4)
N9 Ru1 N6 C49 -14.4(5)
N10 Ru1 N6 C49 -93.1(5)
N2 Ru1 N6 C49 96.4(14)
N5 Ru1 N6 C49 173.5(5)
N1 Ru1 N6 C49 84.9(5)
N6 Ru1 N9 C78 92.5(5)
N10 Ru1 N9 C78 -178.4(5)
N2 Ru1 N9 C78 -80.2(5)
N5 Ru1 N9 C78 148.0(11)
N1 Ru1 N9 C78 -2.8(5)
N6 Ru1 N9 C82 -88.8(4)
N10 Ru1 N9 C82 0.3(4)
N2 Ru1 N9 C82 98.5(4)
N5 Ru1 N9 C82 -33.3(14)
N1 Ru1 N9 C82 175.9(4)
N6 Ru1 N10 C87 -88.2(5)
N9 Ru1 N10 C87 175.8(5)
N2 Ru1 N10 C87 90.5(5)
N5 Ru1 N10 C87 -9.4(5)
N1 Ru1 N10 C87 116(2)
N6 Ru1 N10 C83 98.7(4)
N9 Ru1 N10 C83 2.7(4)
N2 Ru1 N10 C83 -82.6(4)
N5 Ru1 N10 C83 177.5(4)
N1 Ru1 N10 C83 -57(2)
C5 N1 C1 C2 1.5(8)
Ru1 N1 C1 C2 178.1(4)
N1 C1 C2 C3 1.8(9)
C11 N3 C3 C4 -176.4(6)
C18 N3 C3 C4 7.3(9)
C11 N3 C3 C2 3.0(9)
C18 N3 C3 C2 -173.2(6)
C1 C2 C3 N3 176.0(6)
C1 C2 C3 C4 -4.5(8)
N3 C3 C4 C5 -176.3(6)
C2 C3 C4 C5 4.2(9)
C3 C4 C5 N1 -1.1(9)
C3 C4 C5 C6 178.6(6)
C1 N1 C5 C4 -1.9(8)
Ru1 N1 C5 C4 -178.8(4)
C1 N1 C5 C6 178.4(5)
Ru1 N1 C5 C6 1.4(6)
C10 N2 C6 C7 -2.6(9)
Ru1 N2 C6 C7 -176.4(5)
C10 N2 C6 C5 173.3(5)
Ru1 N2 C6 C5 -0.5(7)
C4 C5 C6 N2 179.6(5)
N1 C5 C6 N2 -0.6(7)
C4 C5 C6 C7 -4.4(10)
N1 C5 C6 C7 175.3(6)
N2 C6 C7 C8 2.9(10)
C5 C6 C7 C8 -172.8(6)
C32 N4 C8 C9 -9.6(10)
C25 N4 C8 C9 -176.4(6)
C32 N4 C8 C7 168.4(7)
C25 N4 C8 C7 1.5(10)
C6 C7 C8 N4 -179.3(6)
C6 C7 C8 C9 -1.3(10)
N4 C8 C9 C10 177.7(6)
C7 C8 C9 C10 -0.3(10)
C6 N2 C10 C9 0.9(10)
Ru1 N2 C10 C9 174.1(5)
C8 C9 C10 N2 0.6(11)
C3 N3 C11 C16 -97.5(7)
C18 N3 C11 C16 78.8(7)
C3 N3 C11 C12 77.2(8)
C18 N3 C11 C12 -106.5(7)
C16 C11 C12 C13 -1.6(10)
N3 C11 C12 C13 -176.4(6)
C11 C12 C13 C14 2.0(12)
C12 C13 C14 O1 177.8(7)
C12 C13 C14 C15 -3.2(12)
C17 O1 C14 C13 1.3(13)
C17 O1 C14 C15 -177.8(8)
C13 C14 C15 C16 4.1(11)
O1 C14 C15 C16 -176.7(6)
C12 C11 C16 C15 2.5(10)
N3 C11 C16 C15 177.2(6)
C14 C15 C16 C11 -3.8(10)
C3 N3 C18 C19 -113.8(7)
C11 N3 C18 C19 69.9(8)
C3 N3 C18 C23 68.6(8)
C11 N3 C18 C23 -107.7(7)
C23 C18 C19 C20 -0.2(10)
N3 C18 C19 C20 -177.8(6)
C18 C19 C20 C21 -1.1(10)
C24 O2 C21 C20 4.6(11)
C24 O2 C21 C22 -172.8(6)
C19 C20 C21 O2 -177.6(6)
C19 C20 C21 C22 -0.3(11)
O2 C21 C22 C23 -179.1(7)
C20 C21 C22 C23 3.2(11)
C21 C22 C23 C18 -4.5(11)
C19 C18 C23 C22 3.0(10)
N3 C18 C23 C22 -179.4(6)
C8 N4 C25 C26 109.2(8)
C32 N4 C25 C26 -58.3(9)
C8 N4 C25 C30 -71.2(10)
C32 N4 C25 C30 121.4(8)
C30 C25 C26 C27 -3.3(11)
N4 C25 C26 C27 176.3(6)
C25 C26 C27 C28 3.8(11)
C26 C27 C28 C29 -1.6(11)
C26 C27 C28 O3 -179.7(7)
C31 O3 C28 C27 7.2(10)
C31 O3 C28 C29 -171.0(7)
C27 C28 C29 C30 -0.9(12)
O3 C28 C29 C30 177.4(7)
C26 C25 C30 C29 0.8(12)
N4 C25 C30 C29 -178.8(7)
C28 C29 C30 C25 1.3(13)
C8 N4 C32 C38 -62.1(10)
C25 N4 C32 C38 105.7(8)
C8 N4 C32 C33 117.8(8)
C25 N4 C32 C33 -74.4(8)
C38 C32 C33 C34 -0.5(11)
N4 C32 C33 C34 179.7(7)
C32 C33 C34 C36 0.6(12)
C33 C34 C36 C37 0.8(13)
C33 C34 C36 O4 -179.8(7)
C39 O4 C36 C34 -159.5(8)
C39 O4 C36 C37 19.9(11)
C34 C36 C37 C38 -2.2(12)
O4 C36 C37 C38 178.4(6)
N4 C32 C38 C37 178.8(6)
C33 C32 C38 C37 -1.1(11)
C36 C37 C38 C32 2.4(11)
C44 N5 C40 C41 3.3(9)
Ru1 N5 C40 C41 -168.5(5)
N5 C40 C41 C42 0.0(10)
C40 C41 C42 C43 -3.6(9)
C40 C41 C42 N7 174.2(6)
C57 N7 C42 C43 -168.4(6)
C50 N7 C42 C43 23.5(9)
C57 N7 C42 C41 13.9(10)
C50 N7 C42 C41 -154.1(6)
C41 C42 C43 C44 3.9(9)
N7 C42 C43 C44 -173.9(6)
C40 N5 C44 C43 -2.8(8)
Ru1 N5 C44 C43 170.0(4)
C40 N5 C44 C45 -178.3(5)
Ru1 N5 C44 C45 -5.5(6)
C42 C43 C44 N5 -0.8(9)
C42 C43 C44 C45 174.1(6)
C49 N6 C45 C46 -2.1(8)
Ru1 N6 C45 C46 169.4(5)
C49 N6 C45 C44 -178.2(5)
Ru1 N6 C45 C44 -6.7(6)
N5 C44 C45 N6 7.9(7)
C43 C44 C45 N6 -167.3(6)
N5 C44 C45 C46 -168.4(5)
C43 C44 C45 C46 16.4(9)
N6 C45 C46 C47 0.9(9)
C44 C45 C46 C47 176.8(5)
C64 N8 C47 C48 -18.8(10)
C71 N8 C47 C48 170.2(6)
C64 N8 C47 C46 162.1(6)
C71 N8 C47 C46 -8.9(9)
C45 C46 C47 C48 2.4(9)
C45 C46 C47 N8 -178.6(6)
N8 C47 C48 C49 176.6(6)
C46 C47 C48 C49 -4.3(10)
C47 C48 C49 N6 3.1(10)
C45 N6 C49 C48 0.1(8)
Ru1 N6 C49 C48 -170.6(5)
C42 N7 C50 C55 -120.6(7)
C57 N7 C50 C55 71.0(9)
C42 N7 C50 C51 52.4(9)
C57 N7 C50 C51 -116.0(7)
C55 C50 C51 C52 -1.1(11)
N7 C50 C51 C52 -174.3(6)
C50 C51 C52 C53 2.1(11)
C51 C52 C53 C54 -2.5(11)
C51 C52 C53 O6 176.4(7)
C56 O6 C53 C54 -6.7(11)
C56 O6 C53 C52 174.5(7)
C52 C53 C54 C55 2.0(11)
O6 C53 C54 C55 -176.8(7)
C53 C54 C55 C50 -1.0(12)
C51 C50 C55 C54 0.5(12)
N7 C50 C55 C54 173.6(7)
C42 N7 C57 C62 49.1(9)
C50 N7 C57 C62 -142.8(7)
C42 N7 C57 C58 -132.1(7)
C50 N7 C57 C58 35.9(9)
C62 C57 C58 C59 3.8(11)
N7 C57 C58 C59 -175.0(7)
C57 C58 C59 C60 -2.7(12)
C58 C59 C60 C61 1.0(14)
C58 C59 C60 O5 177.1(8)
C63 O5 C60 C59 -3.3(15)
C63 O5 C60 C61 173.2(10)
C59 C60 C61 C62 -0.5(13)
O5 C60 C61 C62 -177.2(7)
C58 C57 C62 C61 -3.3(11)
N7 C57 C62 C61 175.4(6)
C60 C61 C62 C57 1.7(12)
C47 N8 C64 C69 132.7(7)
C71 N8 C64 C69 -56.1(9)
C47 N8 C64 C65 -47.7(9)
C71 N8 C64 C65 123.5(7)
C69 C64 C65 C66 -0.9(11)
N8 C64 C65 C66 179.4(6)
C64 C65 C66 C67 0.3(11)
C65 C66 C67 C68 0.3(12)
C65 C66 C67 O8 -178.7(7)
C70 O8 C67 C68 5.6(12)
C70 O8 C67 C66 -175.4(8)
C66 C67 C68 C69 -0.2(12)
O8 C67 C68 C69 178.6(6)
C65 C64 C69 C68 1.0(10)
N8 C64 C69 C68 -179.4(6)
C67 C68 C69 C64 -0.4(11)
C47 N8 C71 C72 -84.1(8)
C64 N8 C71 C72 104.4(8)
C47 N8 C71 C76 94.0(8)
C64 N8 C71 C76 -77.6(8)
C76 C71 C72 C73 2.9(11)
N8 C71 C72 C73 -179.0(6)
C71 C72 C73 C74 -2.6(11)
C72 C73 C74 C75 0.2(11)
C72 C73 C74 O7 178.0(6)
C77 O7 C74 C73 169.5(7)
C77 O7 C74 C75 -12.8(11)
C73 C74 C75 C76 1.7(12)
O7 C74 C75 C76 -175.9(7)
C74 C75 C76 C71 -1.3(13)
C72 C71 C76 C75 -0.9(11)
N8 C71 C76 C75 -179.1(7)
C82 N9 C78 C79 1.5(9)
Ru1 N9 C78 C79 -179.7(4)
N9 C78 C79 C80 0.8(9)
C109 N11 C80 C81 -4.8(10)
C11B N11 C80 C81 164.7(13)
C11A N11 C80 C81 -175.8(8)
C109 N11 C80 C79 176.5(6)
C11B N11 C80 C79 -14.0(15)
C11A N11 C80 C79 5.5(11)
C78 C79 C80 N11 -179.8(6)
C78 C79 C80 C81 1.4(9)
N11 C80 C81 C82 175.0(6)
C79 C80 C81 C82 -6.2(9)
C78 N9 C82 C81 -6.5(8)
Ru1 N9 C82 C81 174.7(5)
C78 N9 C82 C83 175.9(5)
Ru1 N9 C82 C83 -3.0(6)
C80 C81 C82 N9 9.1(9)
C80 C81 C82 C83 -173.5(6)
C87 N10 C83 C84 0.0(8)
Ru1 N10 C83 C84 173.8(5)
C87 N10 C83 C82 -178.9(5)
Ru1 N10 C83 C82 -5.1(6)
N9 C82 C83 N10 5.2(7)
C81 C82 C83 N10 -172.4(5)
N9 C82 C83 C84 -173.6(5)
C81 C82 C83 C84 8.8(9)
N10 C83 C84 C85 0.9(9)
C82 C83 C84 C85 179.6(6)
C95 N12 C85 C84 -165.8(6)
C88 N12 C85 C84 13.8(10)
C95 N12 C85 C86 14.7(10)
C88 N12 C85 C86 -165.8(6)
C83 C84 C85 N12 -179.6(6)
C83 C84 C85 C86 0.0(9)
N12 C85 C86 C87 177.9(6)
C84 C85 C86 C87 -1.7(9)
C83 N10 C87 C86 -1.7(9)
Ru1 N10 C87 C86 -174.8(5)
C85 C86 C87 N10 2.7(10)
C85 N12 C88 C93 -113.6(8)
C95 N12 C88 C93 65.9(9)
C85 N12 C88 C89 67.4(8)
C95 N12 C88 C89 -113.1(7)
C93 C88 C89 C90 2.6(11)
N12 C88 C89 C90 -178.4(6)
C88 C89 C90 C91 -3.1(11)
C89 C90 C91 C92 0.0(12)
C89 C90 C91 O11 -176.1(7)
C94 O11 C91 C92 0.0(11)
C94 O11 C91 C90 175.8(6)
C90 C91 C92 C93 3.8(12)
O11 C91 C92 C93 179.2(7)
C89 C88 C93 C92 0.9(11)
N12 C88 C93 C92 -178.0(6)
C91 C92 C93 C88 -4.2(12)
C85 N12 C95 C96' 83(2)
C88 N12 C95 C96' -97(2)
C85 N12 C95 C100 -98.1(9)
C88 N12 C95 C100 82.3(9)
C85 N12 C95 C96 86.5(11)
C88 N12 C95 C96 -93.1(11)
C96' C95 C96 C97 -6(5)
C100 C95 C96 C97 7(2)
N12 C95 C96 C97 -178.6(12)
C95 C96 C97 C98 -8(3)
C96 C97 C98 C99 7(3)
C96 C97 C98 O12 -177.9(18)
C10A O12 C98 C97 -173.6(17)
C10A O12 C98 C99 1(3)
C97 C98 C99 C100 -3(3)
O12 C98 C99 C100 -177.9(16)
C100 C95 C96' C97' 3(3)
N12 C95 C96' C97' -177.8(19)
C96 C95 C96' C97' 173(8)
C95 C96' C97' C98' -3(5)
C96' C97' C98' C99' 5(5)
C96' C97' C98' O12' -176(3)
C10B O12' C98' C97' 0(4)
C10B O12' C98' C99' 179(2)
C97' C98' C99' C100 -7(4)
O12' C98' C99' C100 173.7(19)
C96' C95 C100 C99' -7(2)
N12 C95 C100 C99' 173.7(15)
C96 C95 C100 C99' -12(2)
C96' C95 C100 C99 0.5(19)
N12 C95 C100 C99 -178.6(9)
C96 C95 C100 C99 -4.3(17)
C98' C99' C100 C95 10(3)
C98' C99' C100 C99 -8(3)
C98 C99 C100 C95 2(2)
C98 C99 C100 C99' 168(5)
C80 N11 C11A C12A -80.4(15)
C109 N11 C11A C12A 108.3(13)
C11B N11 C11A C12A 22(6)
C80 N11 C11A C16A 104.6(15)
C109 N11 C11A C16A -66.7(17)
C11B N11 C11A C16A -153(8)
C16A C11A C12A C13A -3(2)
N11 C11A C12A C13A -177.6(13)
C11A C12A C13A C14A -2(2)
C12A C13A C14A C15A 6(3)
C12A C13A C14A O9 179.1(13)
C17A O9 C14A C15A 176.9(15)
C17A O9 C14A C13A 2(2)
C13A C14A C15A C16A -5(3)
O9 C14A C15A C16A -177.8(14)
C14A C15A C16A C11A -1(2)
C12A C11A C16A C15A 4(3)
N11 C11A C16A C15A 178.7(13)
C80 N11 C11B C12B -72(4)
C109 N11 C11B C12B 98(3)
C11A N11 C11B C12B -159(10)
C80 N11 C11B C16B 96(3)
C109 N11 C11B C16B -94(3)
C11A N11 C11B C16B 8(5)
C16B C11B C12B C13B 4(5)
N11 C11B C12B C13B 170(3)
C11B C12B C13B C14B 2(4)
C12B C13B C14B C15B 1(7)
C12B C13B C14B O9' 170(3)
C17B O9' C14B C15B -4(7)
C17B O9' C14B C13B -173(3)
C13B C14B C15B C16B -10(8)
O9' C14B C15B C16B -176(4)
C14B C15B C16B C11B 14(7)
C12B C11B C16B C15B -12(6)
N11 C11B C16B C15B -179(3)
C80 N11 C109 C110 -58.3(9)
C11B N11 C109 C110 131.5(12)
C11A N11 C109 C110 113.0(9)
C80 N11 C109 C114 121.3(7)
C11B N11 C109 C114 -48.9(13)
C11A N11 C109 C114 -67.5(10)
N11 C109 C110 C111 176.9(6)
C114 C109 C110 C111 -2.6(10)
C109 C110 C111 C112 2.5(10)
C115 O10 C112 C113 9.5(10)
C115 O10 C112 C111 -172.4(7)
C110 C111 C112 C113 -1.4(10)
C110 C111 C112 O10 -179.6(6)
O10 C112 C113 C114 178.6(6)
C111 C112 C113 C114 0.5(11)
C112 C113 C114 C109 -0.7(10)
C110 C109 C114 C113 1.7(10)
N11 C109 C114 C113 -177.9(6)

loop_
_platon_squeeze_void_nr
_platon_squeeze_void_average_x
_platon_squeeze_void_average_y
_platon_squeeze_void_average_z
_platon_squeeze_void_volume
_platon_squeeze_void_count_electrons
_platon_squeeze_void_content
1 -0.500 0.000 0.500 374 124 ' '
2 0.000 0.500 1.000 1281 452 ' '
3 0.258 0.155 0.877 4 1 ' '
4 0.298 0.083 0.944 11 1 ' '
5 0.429 0.973 0.957 8 0 ' '
6 0.571 0.027 0.043 8 0 ' '
7 0.704 0.915 0.057 12 1 ' '
8 0.742 0.842 0.127 5 0 ' '
